data_2021321
loop_
_publ_author_name
'Xu, Jingjing'
'Gable, Robert W.'
'Ritchie, Chris'

_publ_section_title
;
 Targeted synthesis of a polypyridyl polyoxometalate coordination complex
 using microwave-assisted reaction conditions
;
_journal_coeditor_code JR3023
_journal_issue 11
_journal_name_full 'Acta Crystallographica Section C'
_journal_page_first
;
;
_journal_paper_doi 10.1107/S205322961801183X
_journal_volume 74
_journal_year 2018
_chemical_formula_iupac 'Ba9 [(B W11 O39 Co)3 (C18 H12 N6)], 38H2 O'
_chemical_formula_moiety 'C18 H12 B3 Ba9 Co3 N6 O117 W33, 38(H2 O)'
_chemical_formula_sum 'C18 H88 B3 Ba9 Co3 N6 O155 W33'
_chemical_formula_weight 10381.18
_space_group_crystal_system monoclinic
_space_group_IT_number 14
_space_group_name_Hall '-P 2ybc'
_space_group_name_H-M_alt 'P 1 21/c 1'
_symmetry_space_group_name_Hall '-P 2ybc'
_symmetry_space_group_name_H-M 'P 1 21/c 1'
_atom_sites_solution_hydrogens geom
_audit_creation_method
;
Olex2 1.2
(compiled May 18 2018 14:05:52 for OlexSys, GUI svn.r5506)
;
_cell_angle_alpha 90
_cell_angle_beta 114.657(7)
_cell_angle_gamma 90
_cell_formula_units_Z 4
_cell_length_a 22.1764(11)
_cell_length_b 38.1422(19)
_cell_length_c 23.9668(15)
_cell_measurement_reflns_used 3524
_cell_measurement_temperature 129.97(10)
_cell_measurement_theta_max 62.1950
_cell_measurement_theta_min 3.8600
_cell_volume 18424(2)
_computing_cell_refinement
;
CrysAlis PRO (Rigaku OD, 2015)
;
_computing_data_collection
;
CrysAlis PRO (Rigaku OD, 2015)
;
_computing_data_reduction
;
CrysAlis PRO (Rigaku OD, 2015)
;
_computing_molecular_graphics
;
OLEX2 (Dolomanov <i>et al.</i>,  2009)
;
_computing_publication_material
;
OLEX2 (Dolomanov <i>et al.</i>,  2009)
;
_computing_structure_refinement
;
SHELXL2018 (Sheldrick, 2015)
;
_diffrn_ambient_temperature 129.97(10)
_diffrn_detector 'CCD plate'
_diffrn_detector_area_resol_mean 10.2273
_diffrn_measured_fraction_theta_full 0.814
_diffrn_measured_fraction_theta_max 0.784
_diffrn_measurement_device 'four-circle diffractometer'
_diffrn_measurement_device_type 'Agilent SuperNova Dual Source diffractometer with an Atlas detector'
_diffrn_measurement_method '\w scans'
_diffrn_radiation_monochromator mirror
_diffrn_radiation_probe x-ray
_diffrn_radiation_type CuK\a
_diffrn_radiation_wavelength 1.54184
_diffrn_reflns_av_R_equivalents 0.1467
_diffrn_reflns_av_unetI/netI 0.2170
_diffrn_reflns_limit_h_max 27
_diffrn_reflns_limit_h_min -27
_diffrn_reflns_limit_k_max 46
_diffrn_reflns_limit_k_min -26
_diffrn_reflns_limit_l_max 28
_diffrn_reflns_limit_l_min -29
_diffrn_reflns_number 52897
_diffrn_reflns_theta_full 67.684
_diffrn_reflns_theta_max 76.600
_diffrn_reflns_theta_min 3.722
_diffrn_source 'micro-focus sealed X-ray tube'
_exptl_absorpt_coefficient_mu 54.671
_exptl_absorpt_correction_T_max 0.250
_exptl_absorpt_correction_T_min 0.029
_exptl_absorpt_correction_type gaussian
_exptl_absorpt_process_details
;
(CrysAlis PRO; Rigaku OD, 2015)
;
_exptl_crystal_colour 'light green'
_exptl_crystal_density_diffrn 3.873
_exptl_crystal_description needle
_exptl_crystal_F_000 18888
_exptl_crystal_size_max 0.181
_exptl_crystal_size_mid 0.049
_exptl_crystal_size_min 0.047
_refine_diff_density_max 5.355
_refine_diff_density_min -4.507
_refine_ls_extinction_method none
_refine_ls_goodness_of_fit_ref 0.881
_refine_ls_hydrogen_treatment constr
_refine_ls_matrix_type full
_refine_ls_number_parameters 1134
_refine_ls_number_reflns 30384
_refine_ls_number_restraints 44
_refine_ls_restrained_S_all 0.880
_refine_ls_R_factor_all 0.1933
_refine_ls_R_factor_gt 0.1200
_refine_ls_shift/su_max 0.001
_refine_ls_shift/su_mean 0.000
_refine_ls_structure_factor_coef Fsqd
_refine_ls_weighting_details 'w=1/[\s^2^(Fo^2^)+(0.1744P)^2^] where P=(Fo^2^+2Fc^2^)/3'
_refine_ls_weighting_scheme calc
_refine_ls_wR_factor_gt 0.2947
_refine_ls_wR_factor_ref 0.3339
_reflns_number_gt 11689
_reflns_number_total 30384
_reflns_threshold_expression 'I > 2\s(I)'
_cod_data_source_file jr3023sup1.cif
_cod_data_source_block I
_cod_original_cell_volume 18424.1(19)
_cod_database_code 2021321
_shelx_space_group_comment
;
The symmetry employed for this shelxl refinement is uniquely defined
by the following loop, which should always be used as a source of
symmetry information in preference to the above space-group names.
They are only intended as comments.
;

loop_
_space_group_symop_operation_xyz
'x, y, z'
'-x, y+1/2, -z+1/2'
'-x, -y, -z'
'x, -y-1/2, z-1/2'

loop_
_atom_site_type_symbol
_atom_site_label
_atom_site_fract_x
_atom_site_fract_y
_atom_site_fract_z
_atom_site_U_iso_or_equiv
_atom_site_adp_type
_atom_site_calc_flag
_atom_site_occupancy
_atom_site_disorder_assembly
_atom_site_disorder_group
W W1 0.47183(11) 0.40098(7) -0.44256(10) 0.0524(5) Uani d 1 . .
W W2 0.77770(10) 0.31644(6) -0.30904(10) 0.0497(5) Uani d 1 . .
W W3 0.64200(11) 0.28881(6) -0.26958(10) 0.0505(5) Uani d 1 . .
W W4 0.61004(10) 0.33650(7) -0.52043(10) 0.0504(5) Uani d 1 . .
W W5 1.02583(10) -0.19838(7) -0.00242(11) 0.0517(5) Uani d 1 . .
W W6 0.77436(10) -0.23599(7) 0.01983(11) 0.0543(6) Uani d 1 . .
W W7 0.76172(11) 0.39774(7) -0.26887(10) 0.0514(5) Uani d 1 . .
W W8 0.48873(10) 0.30945(6) -0.48375(10) 0.0507(5) Uani d 1 . .
W W9 0.63467(10) 0.26972(6) -0.42289(10) 0.0494(5) Uani d 1 . .
W W10 0.74975(11) 0.38180(7) -0.40996(10) 0.0523(5) Uani d 1 . .
W W11 0.89465(10) -0.21800(7) -0.15516(11) 0.0512(5) Uani d 1 . .
W W12 0.90466(10) -0.17583(7) 0.03701(10) 0.0519(5) Uani d 1 . .
W W13 0.62475(11) 0.37154(7) -0.23156(10) 0.0520(5) Uani d 1 . .
W W14 0.60096(11) 0.44292(6) -0.34245(11) 0.0522(5) Uani d 1 . .
W W15 1.01843(12) -0.28465(7) -0.06970(12) 0.0584(6) Uani d 1 . .
W W16 0.49539(10) 0.32886(7) -0.33352(10) 0.0512(5) Uani d 1 . .
W W17 0.82899(12) 0.11482(7) -0.34049(12) 0.0601(6) Uani d 1 . .
W W18 1.01921(11) -0.23428(7) 0.12000(11) 0.0585(6) Uani d 1 . .
W W19 0.75338(12) 0.10549(7) -0.24812(11) 0.0584(6) Uani d 1 . .
W W20 0.66653(12) 0.10143(7) -0.40020(11) 0.0575(6) Uani d 1 . .
W W21 0.77460(13) -0.27369(7) -0.17094(11) 0.0600(6) Uani d 1 . .
W W22 0.60156(11) 0.01734(7) -0.38728(12) 0.0604(6) Uani d 1 . .
W W23 0.94215(12) 0.04337(8) -0.26722(12) 0.0633(7) Uani d 1 . .
W W24 0.88451(13) -0.29546(8) 0.10297(12) 0.0622(6) Uani d 1 . .
W W25 0.86720(12) 0.03341(7) -0.17230(11) 0.0592(6) Uani d 1 . .
W W26 0.68766(13) 0.01868(8) -0.23526(12) 0.0628(6) Uani d 1 . .
W W27 0.88032(13) -0.03408(7) -0.25553(13) 0.0629(6) Uani d 1 . .
W W28 0.83974(13) 0.04083(8) -0.43437(13) 0.0652(7) Uani d 1 . .
W W29 0.77010(14) -0.31632(8) -0.03495(13) 0.0666(7) Uani d 1 . .
W W30 0.77991(14) -0.03635(8) -0.42228(13) 0.0654(7) Uani d 1 . .
W W31 1.01283(15) -0.32189(8) 0.05361(13) 0.0697(7) Uani d 1 . .
W W32 0.70222(13) -0.04841(7) -0.31527(13) 0.0629(6) Uani d 1 . .
W W33 0.89732(16) -0.34082(8) -0.08637(14) 0.0699(7) Uani d 1 . .
Ba Ba1 0.5081(6) 0.2250(4) -0.3729(7) 0.063(5) Uani d 0.236(12) . .
Ba Ba2 0.8934(7) 0.4147(4) -0.0769(6) 0.084(5) Uani d 0.331(13) . .
Ba Ba3 0.9353(5) -0.0707(3) 0.1072(6) 0.077(5) Uani d 0.340(12) . .
Ba Ba4 0.5170(4) 0.1924(2) -0.4929(5) 0.057(3) Uani d 0.343(11) . .
Ba Ba5 1.1868(2) -0.32906(15) 0.0130(2) 0.0999(15) Uani d 1 . .
Ba Ba8 0.96197(16) -0.13732(9) -0.23726(17) 0.0623(8) Uani d 1 . .
Ba Ba9 0.6928(2) -0.31423(16) -0.3609(2) 0.1000(16) Uani d 1 . .
Ba Ba11 0.67236(14) 0.18625(9) -0.16897(14) 0.0540(7) Uani d 1 . .
Ba Ba12 1.13016(17) -0.27826(10) -0.18079(16) 0.0661(9) Uani d 1 . .
Ba Ba13 0.403(3) 0.3748(19) -0.611(3) 0.07(2) Uiso d 0.054(12) . .
Co Co1 0.5931(4) 0.4180(2) -0.4668(3) 0.0472(17) Uani d 1 . .
Co Co2 0.7917(3) -0.2034(2) -0.1058(3) 0.0506(19) Uani d 1 . .
Co Co3 0.6935(4) 0.0281(3) -0.4728(4) 0.060(2) Uani d 1 . .
O O1 0.3950(7) 0.4134(11) -0.4731(18) 0.078(11) Uiso d 1 . .
O O2 0.502(2) 0.4243(12) -0.493(2) 0.086(13) Uiso d 1 . .
O O3 0.4677(15) 0.3697(9) -0.3822(15) 0.051(7) Uiso d 1 . .
O O4 0.4679(15) 0.3575(8) -0.4832(15) 0.049(7) Uiso d 1 . .
O O5 0.517(3) 0.4344(15) -0.383(3) 0.111(17) Uiso d 1 . .
O O6 0.5874(14) 0.3907(8) -0.3979(14) 0.047(7) Uiso d 1 . .
O O7 0.6959(5) 0.3495(6) -0.4674(15) 0.077(11) Uiso d 1 . .
O O8 0.8107(16) 0.3516(9) -0.2510(16) 0.057(8) Uiso d 1 . .
O O9 0.6246(15) 0.2701(9) -0.3390(15) 0.051(7) Uiso d 1 . .
O O10 0.5532(7) 0.2924(13) -0.284(2) 0.092(14) Uiso d 1 . .
O O11 0.6916(15) 0.3568(8) -0.3560(15) 0.050(7) Uiso d 1 . .
O O12 0.6616(15) 0.2558(9) -0.2199(15) 0.052(8) Uiso d 1 . .
O O13 0.6554(15) 0.3226(8) -0.2080(15) 0.049(7) Uiso d 1 . .
O O14 0.6033(11) 0.3401(6) -0.3234(12) 0.030(5) Uiso d 1 . .
O O15 0.5834(18) 0.3784(10) -0.5209(18) 0.066(9) Uiso d 1 . .
O O16 0.6134(18) 0.3342(10) -0.5867(8) 0.067(10) Uiso d 1 . .
O O17 0.5261(12) 0.3177(13) -0.541(2) 0.107(17) Uiso d 1 . .
O O18 0.634(2) 0.2851(11) -0.4945(19) 0.073(11) Uiso d 1 . .
O O19 0.6025(12) 0.3272(7) -0.4258(12) 0.036(6) Uiso d 1 . .
O O20 1.0836(14) -0.1737(9) -0.0062(18) 0.072(10) Uiso d 1 . .
O O21 0.9809(13) -0.1647(7) 0.0216(13) 0.040(6) Uiso d 1 . .
O O22 1.0670(16) -0.2105(9) 0.0811(16) 0.057(8) Uiso d 1 . .
O O23 1.0478(18) -0.2459(10) -0.0177(16) 0.061(9) Uiso d 1 . .
O O24 0.9401(15) -0.2289(8) 0.0131(15) 0.049(7) Uiso d 1 . .
O O25 0.7521(18) -0.2169(10) -0.0559(17) 0.063(9) Uiso d 1 . .
O O26 0.7185(12) -0.2186(8) 0.0384(15) 0.056(8) Uiso d 1 . .
O O27 0.8474(17) -0.2039(9) 0.0610(16) 0.058(8) Uiso d 1 . .
O O28 0.8170(19) -0.2651(11) 0.0961(18) 0.071(10) Uiso d 1 . .
O O29 0.856(2) -0.2713(11) 0.0107(19) 0.075(11) Uiso d 1 . .
O O30 0.8149(12) 0.4210(7) -0.2139(11) 0.052(8) Uiso d 1 . .
O O31 0.688(2) 0.4317(12) -0.308(2) 0.085(12) Uiso d 1 . .
O O32 0.7067(12) 0.3793(10) -0.2337(15) 0.067(10) Uiso d 1 . .
O O33 0.4185(11) 0.2927(10) -0.5296(16) 0.078(11) Uiso d 1 . .
O O34 0.4834(14) 0.3047(8) -0.4053(14) 0.044(7) Uiso d 1 . .
O O35 0.650(2) 0.2284(3) -0.4258(19) 0.074(11) Uiso d 1 . .
O O36 0.6854(15) 0.4134(9) -0.4372(15) 0.052(8) Uiso d 1 . .
O O37 0.7998(15) 0.3938(10) -0.4401(16) 0.069(10) Uiso d 1 . .
O O38 0.8047(18) 0.3423(10) -0.3672(18) 0.066(9) Uiso d 1 . .
O O39 0.917(2) -0.1960(12) -0.202(2) 0.080(12) Uiso d 1 . .
O O40 0.966(3) -0.2571(14) -0.123(2) 0.098(15) Uiso d 1 . .
O O41 0.8288(16) -0.1878(9) -0.1554(16) 0.054(8) Uiso d 1 . .
O O42 0.8337(13) -0.2555(7) -0.2042(12) 0.038(6) Uiso d 1 . .
O O43 0.8567(13) -0.2427(7) -0.0881(13) 0.040(6) Uiso d 1 . .
O O44 0.8485(15) -0.1763(10) -0.0461(5) 0.065(9) Uiso d 1 . .
O O45 0.8917(18) -0.1377(5) 0.0600(17) 0.069(10) Uiso d 1 . .
O O46 0.973(2) -0.1887(12) 0.109(2) 0.088(13) Uiso d 1 . .
O O47 0.5422(12) 0.3498(12) -0.265(2) 0.103(16) Uiso d 1 . .
O O48 0.5974(15) 0.4125(9) -0.2785(15) 0.052(7) Uiso d 1 . .
O O49 0.6061(14) 0.4802(4) -0.3080(13) 0.047(7) Uiso d 1 . .
O O50 0.6018(14) 0.4562(8) -0.4138(14) 0.044(7) Uiso d 1 . .
O O51 0.642(2) 0.3865(11) -0.1633(8) 0.081(12) Uiso d 1 . .
O O52 1.0774(10) -0.2887(8) -0.0926(13) 0.045(7) Uiso d 1 . .
O O53 1.0553(19) -0.3114(11) 0.0039(19) 0.070(10) Uiso d 1 . .
O O54 0.9727(16) -0.3259(9) -0.1036(16) 0.057(8) Uiso d 1 . .
O O55 0.9383(17) -0.2853(10) -0.0307(17) 0.061(9) Uiso d 1 . .
O O56 0.4274(9) 0.3170(9) -0.3288(16) 0.058(8) Uiso d 1 . .
O O57 0.940(2) -0.3190(11) 0.0814(19) 0.074(11) Uiso d 1 . .
O O58 0.8706(17) 0.1484(7) -0.3468(19) 0.074(11) Uiso d 1 . .
O O59 0.6078(19) 0.1292(11) -0.4446(18) 0.070(10) Uiso d 1 . .
O O60 0.6774(17) 0.0745(9) -0.4563(16) 0.058(8) Uiso d 1 . .
O O61 0.6223(16) 0.0681(9) -0.3785(16) 0.057(8) Uiso d 1 . .
O O62 0.7172(15) -0.2900(10) -0.2327(11) 0.073(11) Uiso d 1 . .
O O63 0.7327(18) -0.2314(10) -0.1691(17) 0.064(9) Uiso d 1 . .
O O64 0.842(3) -0.3101(16) -0.142(3) 0.121(19) Uiso d 1 . .
O O65 0.5218(4) 0.0185(11) -0.4259(17) 0.075(11) Uiso d 1 . .
O O66 0.6335(19) 0.0147(11) -0.4464(18) 0.070(10) Uiso d 1 . .
O O67 0.6190(18) -0.0333(10) -0.3645(18) 0.067(10) Uiso d 1 . .
O O68 0.6096(4) 0.0176(11) -0.3067(2) 0.078(11) Uiso d 1 . .
O O69 0.7143(14) 0.0135(8) -0.3197(14) 0.045(7) Uiso d 1 . .
O O70 1.0188(7) 0.0526(11) -0.2514(19) 0.078(11) Uiso d 1 . .
O O71 0.951(2) -0.0077(11) -0.2559(19) 0.075(11) Uiso d 1 . .
O O72 0.9364(17) 0.0497(9) -0.1887(16) 0.058(8) Uiso d 1 . .
O O73 0.8396(14) 0.0228(8) -0.2739(14) 0.045(7) Uiso d 1 . .
O O74 0.831(2) -0.3251(11) 0.058(2) 0.078(11) Uiso d 1 . .
O O75 0.7799(4) 0.0192(14) -0.194(3) 0.17(3) Uiso d 1 . .
O O76 0.9013(13) 0.0393(8) -0.0986(3) 0.045(7) Uiso d 1 . .
O O77 0.8958(16) -0.0152(9) -0.1758(16) 0.057(8) Uiso d 1 . .
O O78 0.6641(18) 0.0197(10) -0.1797(12) 0.086(13) Uiso d 1 . .
O O79 0.685(2) -0.0284(12) -0.247(2) 0.086(13) Uiso d 1 . .
O O80 0.9268(14) -0.0676(8) -0.2282(15) 0.048(7) Uiso d 1 . .
O O81 0.802(3) -0.0491(14) -0.257(2) 0.098(15) Uiso d 1 . .
O O82 0.851(2) -0.0414(13) -0.337(2) 0.089(13) Uiso d 1 . .
O O83 0.8877(18) 0.0492(12) -0.4686(18) 0.087(13) Uiso d 1 . .
O O84 0.9031(16) 0.0380(9) -0.3483(15) 0.053(8) Uiso d 1 . .
O O85 0.7687(14) 0.0198(8) -0.3922(14) 0.047(7) Uiso d 1 . .
O O86 0.7077(14) -0.3428(9) -0.054(2) 0.079(11) Uiso d 1 . .
O O87 0.736(3) -0.2936(15) -0.115(2) 0.107(16) Uiso d 1 . .
O O88 0.8335(17) -0.3422(9) -0.0530(16) 0.059(8) Uiso d 1 . .
O O89 0.712(2) -0.0205(12) -0.489(2) 0.084(12) Uiso d 1 . .
O O90 0.783(2) -0.0733(7) -0.454(2) 0.093(14) Uiso d 1 . .
O O91 0.7234(16) -0.0500(9) -0.3892(15) 0.053(8) Uiso d 1 . .
O O92 0.8415(18) -0.0091(10) -0.4413(17) 0.064(9) Uiso d 1 . .
O O93 1.0694(16) -0.3467(9) 0.1029(16) 0.080(12) Uiso d 1 . .
O O94 0.9640(16) -0.3556(9) -0.0040(16) 0.055(8) Uiso d 1 . .
O O95 0.685(3) -0.0897(4) -0.315(2) 0.104(16) Uiso d 1 . .
O O96 0.763(3) 0.0420(14) -0.495(2) 0.103(16) Uiso d 1 . .
O O97 0.874(2) -0.3763(7) -0.1271(18) 0.084(12) Uiso d 1 . .
O O98 0.900(3) -0.3156(12) 0.1671(12) 0.099(15) Uiso d 1 . .
O O99 0.8385(14) 0.2878(8) -0.2838(14) 0.043(7) Uiso d 1 . .
O O100 0.7225(17) 0.3001(9) -0.2693(16) 0.058(8) Uiso d 1 . .
O O101 0.7192(17) 0.2879(9) -0.3760(16) 0.059(9) Uiso d 1 . .
O O102 0.750(2) 0.1286(12) -0.389(2) 0.081(12) Uiso d 1 . .
O O103 0.9004(17) 0.0910(9) -0.2861(16) 0.058(8) Uiso d 1 . .
O O104 0.8136(18) 0.1318(10) -0.2708(17) 0.065(9) Uiso d 1 . .
O O105 0.834(2) 0.0848(11) -0.401(2) 0.078(11) Uiso d 1 . .
O O106 0.7651(13) 0.0722(7) -0.3255(13) 0.040(6) Uiso d 1 . .
O O107 1.0745(14) -0.2330(11) 0.1902(6) 0.069(10) Uiso d 1 . .
O O108 1.0400(16) -0.2760(9) 0.0930(16) 0.056(8) Uiso d 1 . .
O O109 0.9498(18) -0.2609(10) 0.1311(17) 0.063(9) Uiso d 1 . .
O O110 0.7510(16) 0.1326(7) -0.1970(12) 0.058(8) Uiso d 1 . .
O O111 0.7053(17) 0.0691(9) -0.2399(16) 0.059(9) Uiso d 1 . .
O O112 0.8253(15) 0.0771(9) -0.2002(15) 0.052(8) Uiso d 1 . .
O O113 0.6816(18) 0.1224(10) -0.3226(17) 0.063(9) Uiso d 1 . .
O O114 0.965(2) -0.1980(11) -0.082(2) 0.076(11) Uiso d 1 . .
O O115 0.7229(18) -0.2785(10) -0.0178(18) 0.066(10) Uiso d 1 . .
O O116 0.7915(17) 0.4058(10) -0.3322(17) 0.061(9) Uiso d 1 . .
O O117 0.5438(6) 0.2653(15) -0.469(2) 0.111(17) Uiso d 1 . .
O O118 0.5791(18) -0.2972(10) -0.3349(17) 0.066(9) Uiso d 1 . .
O O119 0.760(2) -0.2465(12) -0.325(2) 0.088(13) Uiso d 1 . .
O O120 1.263(3) -0.3800(13) 0.026(2) 0.096(14) Uiso d 1 . .
O O121 1.181(2) -0.2594(12) 0.022(2) 0.088(13) Uiso d 1 . .
O O122 1.196(3) -0.3020(16) 0.129(3) 0.120(19) Uiso d 1 . .
O O123 0.6766(18) 0.2380(10) -0.0829(17) 0.066(9) Uiso d 1 . .
O O124 0.769(2) 0.1672(11) -0.054(2) 0.078(11) Uiso d 1 . .
O O125 1.324(3) -0.3047(16) 0.094(3) 0.120(19) Uiso d 1 . .
O O126 0.4003(11) 0.1578(7) -0.5912(12) 0.032(5) Uiso d 1 . .
O O127 0.596(3) 0.1614(16) -0.556(3) 0.115(18) Uiso d 1 . .
O O128 0.8958(14) 0.4577(8) -0.0910(14) 0.044(7) Uiso d 1 . .
O O129 1.0120(19) 0.4278(11) 0.0066(19) 0.071(10) Uiso d 1 . .
O O130 0.386(3) 0.2467(15) -0.367(3) 0.116(18) Uiso d 1 . .
O O131 1.2286(19) -0.2910(11) -0.2159(18) 0.071(10) Uiso d 1 . .
O O132 1.075(2) -0.1680(12) -0.135(2) 0.081(12) Uiso d 1 . .
O O133 0.767(2) 0.4433(13) -0.112(2) 0.094(14) Uiso d 1 . .
O O134 1.168(2) -0.2279(13) -0.086(2) 0.092(14) Uiso d 1 . .
O O135 0.621(3) 0.1918(16) -0.201(3) 0.121(19) Uiso d 1 . .
O O136 0.823(2) -0.1327(12) -0.253(2) 0.079(12) Uiso d 1 . .
O O137 1.012(3) -0.2401(17) -0.231(3) 0.13(2) Uiso d 1 . .
O O138 0.838(2) 0.1041(12) -0.064(2) 0.082(12) Uiso d 1 . .
O O139 0.8937(19) -0.0004(11) 0.0044(18) 0.072(10) Uiso d 1 . .
O O140 0.956(4) -0.437(2) -0.140(4) 0.17(3) Uiso d 1 . .
O O141 1.053(4) -0.1678(19) -0.280(3) 0.15(3) Uiso d 1 . .
O O142 0.642(2) 0.1842(13) -0.292(2) 0.092(14) Uiso d 1 . .
O O143 0.7929(16) 0.2162(9) -0.1560(16) 0.058(8) Uiso d 1 . .
O O144 1.2409(19) -0.3068(11) -0.0710(19) 0.071(10) Uiso d 1 . .
O O145 1.067(3) -0.0941(16) -0.210(3) 0.117(19) Uiso d 1 . .
O O146 0.6546(16) -0.2667(9) -0.3594(16) 0.058(8) Uiso d 1 . .
O O147 0.994(3) 0.1175(16) 0.111(3) 0.119(19) Uiso d 1 . .
O O148 1.094(3) -0.3755(14) -0.036(2) 0.099(15) Uiso d 1 . .
O O149 0.602(3) 0.1231(17) -0.192(3) 0.13(2) Uiso d 1 . .
O O150 0.708(4) -0.368(2) -0.448(4) 0.17(3) Uiso d 1 . .
O O151 0.920(3) -0.1078(16) -0.352(3) 0.122(19) Uiso d 1 . .
N N1 0.7316(17) -0.1642(8) -0.1318(15) 0.087(16) Uiso d 1 . .
C C1 0.7019(16) -0.1567(8) -0.1942(14) 0.061(13) Uiso d 1 . .
H H1 0.710978 -0.171043 -0.222284 0.073 Uiso calc 1 . .
C C2 0.6589(15) -0.1284(9) -0.2157(11) 0.046(10) Uiso d 1 . .
H H2 0.638659 -0.123324 -0.258365 0.056 Uiso calc 1 . .
C C3 0.6456(15) -0.1075(8) -0.1747(14) 0.077(17) Uiso d 1 . .
C C4 0.6753(16) -0.1149(8) -0.1122(13) 0.044(9) Uiso d 1 . .
H H4 0.666212 -0.100614 -0.084161 0.053 Uiso calc 1 . .
C C5 0.7183(16) -0.1433(9) -0.0908(11) 0.073(16) Uiso d 1 . .
H H5 0.738532 -0.148332 -0.048079 0.087 Uiso calc 1 . .
N N2 0.5579(15) -0.0738(7) -0.2506(12) 0.074(13) Uiso d 1 . .
C C6 0.6049(13) -0.0768(6) -0.1903(13) 0.049(10) Uiso d 1 . .
N N3 0.6100(11) -0.0510(7) -0.1477(9) 0.046(8) Uiso d 1 . .
C C7 0.5681(13) -0.0221(6) -0.1653(12) 0.051(11) Uiso d 1 . .
N N4 0.5211(13) -0.0190(6) -0.2256(13) 0.071(12) Uiso d 1 . .
C C8 0.5160(13) -0.0448(8) -0.2683(10) 0.051(11) Uiso d 1 . .
N N5 0.5911(14) 0.0512(7) -0.0303(12) 0.045(8) Uiso d 1 . .
C C9 0.5434(13) 0.0547(7) -0.0902(13) 0.074(16) Uiso d 1 . .
H H9 0.514439 0.074362 -0.101378 0.089 Uiso calc 1 . .
C C10 0.5382(14) 0.0295(8) -0.1339(10) 0.049(10) Uiso d 1 . .
H H10 0.505587 0.031878 -0.174836 0.059 Uiso calc 1 . .
C C11 0.5806(15) 0.0007(7) -0.1176(13) 0.056(12) Uiso d 1 . .
C C12 0.6283(14) -0.0028(7) -0.0576(14) 0.058(12) Uiso d 1 . .
H H12 0.657241 -0.022391 -0.046481 0.069 Uiso calc 1 . .
C C13 0.6335(13) 0.0225(8) -0.0140(10) 0.059(12) Uiso d 1 . .
H H13 0.666094 0.020092 0.026979 0.071 Uiso calc 1 . .
N N6 0.3739(14) -0.0332(10) -0.4431(12) 0.072(13) Uiso d 1 . .
C C14 0.3651(14) -0.0188(11) -0.3938(16) 0.11(2) Uiso d 1 . .
H H14 0.326323 -0.005623 -0.400656 0.126 Uiso calc 1 . .
C C15 0.4132(16) -0.0237(10) -0.3343(14) 0.082(18) Uiso d 1 . .
H H15 0.407161 -0.013830 -0.300598 0.099 Uiso calc 1 . .
C C16 0.4699(13) -0.0430(8) -0.3243(11) 0.029(7) Uiso d 1 . .
C C17 0.4787(13) -0.0574(9) -0.3736(14) 0.084(19) Uiso d 1 . .
H H17 0.517523 -0.070577 -0.366756 0.101 Uiso calc 1 . .
C C18 0.4307(16) -0.0525(10) -0.4331(12) 0.057(12) Uiso d 1 . .
H H18 0.436686 -0.062369 -0.466815 0.069 Uiso calc 1 . .
B B25 0.900(2) -0.2568(14) -0.021(2) 0.043(10) Uiso d 1 . .
B B44 0.625(2) 0.3548(12) -0.379(2) 0.035(9) Uiso d 1 . .
B B69 0.766(3) 0.0344(17) -0.327(3) 0.058(14) Uiso d 1 . .
Ba Ba6 0.8698(4) -0.4199(2) -0.2268(4) 0.076(3) Uani d 0.472(12) A 1
Ba Ba7 0.9666(5) 0.0955(3) -0.0108(5) 0.089(2) Uani d 0.442(8) B 1
Ba Ba14 0.593(3) -0.0553(17) -0.503(3) 0.10(2) Uiso d 0.084(14) C 1
Ba Ba7A 0.8958(6) 0.0618(4) 0.0205(6) 0.089(2) Uani d 0.373(8) B 2
Ba Ba7B 0.9147(13) 0.0961(7) 0.0535(12) 0.089(2) Uani d 0.185(8) B 3
Ba Ba10 0.484(3) 0.348(2) -0.162(3) 0.18(3) Uani d 0.140(16) . .
O O201 0.389(2) 0.1299(11) -0.4846(19) 0.076(11) Uiso d 1 . .
O O202 0.727(3) 0.4933(14) -0.203(2) 0.098(15) Uiso d 1 . .
O O203 0.402(3) 0.4664(15) -0.579(3) 0.113(18) Uiso d 1 . .

loop_
_atom_site_aniso_label
_atom_site_aniso_U_11
_atom_site_aniso_U_22
_atom_site_aniso_U_33
_atom_site_aniso_U_12
_atom_site_aniso_U_13
_atom_site_aniso_U_23
W1 0.0528(10) 0.0632(14) 0.0418(12) 0.0114(10) 0.0202(9) 0.0067(10)
W2 0.0464(9) 0.0617(14) 0.0394(12) 0.0084(9) 0.0165(9) 0.0058(10)
W3 0.0513(10) 0.0588(14) 0.0412(12) 0.0089(9) 0.0190(9) 0.0086(10)
W4 0.0503(10) 0.0668(15) 0.0346(11) 0.0100(10) 0.0183(9) 0.0055(10)
W5 0.0427(9) 0.0669(15) 0.0428(12) 0.0019(9) 0.0151(9) 0.0003(10)
W6 0.0452(10) 0.0750(16) 0.0445(13) -0.0021(10) 0.0206(9) -0.0006(11)
W7 0.0504(10) 0.0625(14) 0.0410(12) 0.0005(10) 0.0188(9) -0.0017(10)
W8 0.0449(9) 0.0639(14) 0.0409(12) 0.0058(9) 0.0155(9) 0.0018(10)
W9 0.0482(10) 0.0596(13) 0.0388(12) 0.0071(9) 0.0165(9) 0.0039(10)
W10 0.0523(10) 0.0675(15) 0.0385(12) 0.0077(10) 0.0204(9) 0.0055(10)
W11 0.0462(10) 0.0634(14) 0.0439(13) 0.0017(9) 0.0187(9) 0.0014(10)
W12 0.0428(9) 0.0646(14) 0.0430(12) 0.0010(9) 0.0127(9) -0.0026(10)
W13 0.0584(11) 0.0640(14) 0.0352(12) 0.0050(10) 0.0212(10) 0.0052(10)
W14 0.0609(11) 0.0560(13) 0.0416(12) 0.0076(10) 0.0232(10) 0.0033(10)
W15 0.0609(12) 0.0655(15) 0.0554(15) 0.0094(11) 0.0308(11) 0.0052(11)
W16 0.0473(9) 0.0650(14) 0.0432(12) 0.0086(9) 0.0209(9) 0.0069(10)
W17 0.0616(12) 0.0645(15) 0.0535(15) -0.0037(11) 0.0234(11) 0.0052(12)
W18 0.0486(10) 0.0795(17) 0.0455(13) 0.0089(11) 0.0177(10) 0.0078(11)
W19 0.0578(11) 0.0681(16) 0.0456(13) 0.0070(11) 0.0178(10) 0.0015(11)
W20 0.0567(11) 0.0656(15) 0.0425(13) 0.0026(11) 0.0131(10) 0.0021(11)
W21 0.0644(13) 0.0722(16) 0.0451(14) -0.0117(12) 0.0246(11) -0.0099(11)
W22 0.0518(11) 0.0740(17) 0.0515(14) -0.0041(11) 0.0179(10) -0.0006(12)
W23 0.0520(11) 0.0751(17) 0.0587(16) 0.0017(11) 0.0189(11) 0.0091(13)
W24 0.0696(13) 0.0705(17) 0.0525(15) 0.0056(12) 0.0314(12) 0.0087(12)
W25 0.0616(12) 0.0648(15) 0.0427(13) 0.0023(11) 0.0133(10) 0.0049(11)
W26 0.0630(12) 0.0765(18) 0.0541(15) -0.0034(12) 0.0295(12) 0.0040(13)
W27 0.0637(13) 0.0614(15) 0.0621(16) 0.0098(11) 0.0248(12) 0.0100(12)
W28 0.0661(13) 0.0808(19) 0.0564(16) -0.0035(13) 0.0332(12) 0.0041(13)
W29 0.0808(16) 0.0669(17) 0.0638(17) -0.0101(13) 0.0416(14) -0.0077(13)
W30 0.0746(14) 0.0664(16) 0.0588(16) -0.0005(13) 0.0314(13) -0.0030(12)
W31 0.0823(16) 0.0789(19) 0.0610(17) 0.0251(14) 0.0428(14) 0.0188(13)
W32 0.0651(13) 0.0636(16) 0.0625(16) -0.0025(11) 0.0292(12) 0.0056(12)
W33 0.0930(18) 0.0594(16) 0.0722(19) 0.0009(13) 0.0491(16) -0.0035(13)
Ba1 0.048(6) 0.083(11) 0.051(9) 0.002(6) 0.013(6) 0.002(7)
Ba2 0.094(8) 0.109(11) 0.063(8) 0.001(7) 0.046(7) -0.016(7)
Ba3 0.057(5) 0.063(7) 0.086(9) -0.007(4) 0.004(5) -0.016(6)
Ba4 0.039(4) 0.055(5) 0.077(7) 0.007(3) 0.025(4) 0.005(4)
Ba5 0.082(2) 0.119(4) 0.107(4) 0.028(3) 0.048(3) 0.034(3)
Ba8 0.0575(15) 0.063(2) 0.067(2) -0.0017(14) 0.0263(15) -0.0007(16)
Ba9 0.069(2) 0.155(5) 0.069(3) -0.005(3) 0.022(2) -0.012(3)
Ba11 0.0526(14) 0.071(2) 0.0369(15) 0.0011(13) 0.0174(12) 0.0038(14)
Ba12 0.0663(17) 0.080(2) 0.053(2) -0.0002(16) 0.0261(16) 0.0087(17)
Co1 0.056(4) 0.048(4) 0.040(4) 0.008(3) 0.022(3) 0.007(3)
Co2 0.037(3) 0.076(6) 0.040(4) 0.001(3) 0.016(3) 0.003(4)
Co3 0.054(4) 0.077(6) 0.038(5) 0.004(4) 0.009(4) 0.000(4)
Ba6 0.063(4) 0.087(6) 0.087(6) -0.006(4) 0.039(4) -0.029(5)
Ba7 0.094(4) 0.094(5) 0.076(5) 0.004(4) 0.033(4) 0.000(4)
Ba7A 0.094(4) 0.094(5) 0.076(5) 0.004(4) 0.033(4) 0.000(4)
Ba7B 0.094(4) 0.094(5) 0.076(5) 0.004(4) 0.033(4) 0.000(4)
Ba10 0.11(3) 0.28(9) 0.16(5) 0.00(4) 0.07(4) -0.06(5)

loop_
_atom_type_symbol
_atom_type_description
_atom_type_scat_dispersion_real
_atom_type_scat_dispersion_imag
_atom_type_scat_source
C C 0.0181 0.0091 'International Tables Vol C Tables 4.2.6.8 and 6.1.1.4'
H H 0.0000 0.0000 'International Tables Vol C Tables 4.2.6.8 and 6.1.1.4'
B B 0.0090 0.0039 'International Tables Vol C Tables 4.2.6.8 and 6.1.1.4'
Ba Ba -1.0456 8.4617 'International Tables Vol C Tables 4.2.6.8 and 6.1.1.4'
Co Co -2.3653 3.6143 'International Tables Vol C Tables 4.2.6.8 and 6.1.1.4'
N N 0.0311 0.0180 'International Tables Vol C Tables 4.2.6.8 and 6.1.1.4'
O O 0.0492 0.0322 'International Tables Vol C Tables 4.2.6.8 and 6.1.1.4'
W W -5.4734 5.5774 'International Tables Vol C Tables 4.2.6.8 and 6.1.1.4'

loop_
_exptl_crystal_face_index_h
_exptl_crystal_face_index_k
_exptl_crystal_face_index_l
_exptl_crystal_face_perp_dist
1 0 -1 0.0724
1 0 0 0.0234
-1 0 0 0.0234
0 1 0 0.0245
0 -1 0 0.0245
-1 0 1 0.0724

loop_
_geom_angle_atom_site_label_1
_geom_angle_atom_site_label_2
_geom_angle_atom_site_label_3
_geom_angle_site_symmetry_1
_geom_angle_site_symmetry_3
_geom_angle
Co1 W1 Ba13 . . 81.4(11)
O1 W1 Ba13 . . 73.5(19)
O1 W1 Co1 . . 134.2(16)
O1 W1 O2 . . 99(2)
O1 W1 O3 . . 98.7(18)
O1 W1 O4 . . 102.0(18)
O1 W1 O5 . . 106(2)
O1 W1 O6 . . 172.5(17)
O2 W1 Ba13 . . 61.5(18)
O2 W1 Co1 . . 34.9(14)
O2 W1 O3 . . 161.5(17)
O2 W1 O4 . . 92.1(18)
O2 W1 O5 . . 87(2)
O2 W1 O6 . . 75.8(16)
O3 W1 Ba13 . . 121.1(15)
O3 W1 Co1 . . 127.1(9)
O3 W1 O4 . . 80.7(14)
O3 W1 O5 . . 92(2)
O3 W1 O6 . . 86.5(12)
O4 W1 Ba13 . . 47.0(15)
O4 W1 Co1 . . 86.8(9)
O4 W1 O5 . . 152(2)
O4 W1 O6 . . 84.1(12)
O5 W1 Ba13 . . 147(2)
O5 W1 Co1 . . 76.0(18)
O5 W1 O6 . . 68.0(19)
O6 W1 Ba13 . . 108.5(13)
O6 W1 Co1 . . 41.0(8)
O8 W2 O11 . . 82.6(13)
O8 W2 O38 . . 91.6(16)
O8 W2 O100 . . 89.8(15)
O8 W2 O101 . . 162.6(15)
O38 W2 O11 . . 76.2(14)
O99 W2 O8 . . 101.6(15)
O99 W2 O11 . . 173.4(14)
O99 W2 O38 . . 98.5(15)
O99 W2 O100 . . 101.2(15)
O99 W2 O101 . . 95.4(15)
O100 W2 O11 . . 83.8(13)
O100 W2 O38 . . 159.6(15)
O101 W2 O11 . . 80.8(13)
O101 W2 O38 . . 89.5(16)
O101 W2 O100 . . 83.3(15)
O9 W3 O10 . . 93.6(18)
O9 W3 O13 . . 161.6(15)
O9 W3 O14 . . 85.9(13)
O9 W3 O100 . . 85.7(15)
O10 W3 O13 . . 84.3(18)
O10 W3 O14 . . 73.6(16)
O12 W3 O9 . . 105.6(16)
O12 W3 O10 . . 97.2(19)
O12 W3 O13 . . 92.8(15)
O12 W3 O14 . . 165.9(13)
O12 W3 O100 . . 102.2(16)
O13 W3 O14 . . 76.0(12)
O100 W3 O10 . . 160.0(19)
O100 W3 O13 . . 90.1(15)
O100 W3 O14 . . 86.4(12)
O7 W4 O18 . . 89.2(15)
O7 W4 O19 . . 81.2(14)
O15 W4 O7 . . 90.5(14)
O15 W4 O17 . . 93(2)
O15 W4 O18 . . 160.2(18)
O15 W4 O19 . . 89.1(15)
O16 W4 O7 . . 103.4(17)
O16 W4 O15 . . 101.6(19)
O16 W4 O17 . . 100(2)
O16 W4 O18 . . 97.7(19)
O16 W4 O19 . . 168.2(15)
O17 W4 O7 . . 155(2)
O17 W4 O18 . . 79(2)
O17 W4 O19 . . 74.6(18)
O18 W4 O19 . . 71.3(14)
O20 W5 O21 . . 98.9(17)
O20 W5 O22 . . 99.1(17)
O20 W5 O23 . . 105.3(18)
O20 W5 O24 . . 172.1(17)
O20 W5 O114 . . 101.1(19)
O20 W5 Ba7 . 3_755 54.4(14)
O21 W5 O23 . . 155.3(14)
O21 W5 O24 . . 74.0(12)
O21 W5 Ba7 . 3_755 45.2(9)
O22 W5 O21 . . 85.8(14)
O22 W5 O23 . . 85.5(15)
O22 W5 O24 . . 77.2(13)
O22 W5 O114 . . 159.6(17)
O22 W5 Ba7 . 3_755 100.1(11)
O23 W5 O24 . . 81.5(13)
O23 W5 Ba7 . 3_755 159.4(11)
O24 W5 Ba7 . 3_755 119.0(8)
O114 W5 O21 . . 93.5(16)
O114 W5 O23 . . 86.8(17)
O114 W5 O24 . . 83.0(16)
O114 W5 Ba7 . 3_755 93.7(14)
O25 W6 O27 . . 94.5(16)
O25 W6 O28 . . 163.2(17)
O25 W6 O29 . . 92.0(16)
O25 W6 O115 . . 90.5(16)
O26 W6 O25 . . 100.9(17)
O26 W6 O27 . . 100.0(16)
O26 W6 O28 . . 95.7(17)
O26 W6 O29 . . 166.1(16)
O26 W6 O115 . . 95.6(17)
O27 W6 O28 . . 84.8(16)
O27 W6 O29 . . 83.9(14)
O27 W6 O115 . . 162.4(15)
O28 W6 O29 . . 71.2(16)
O115 W6 O28 . . 85.6(16)
O115 W6 O29 . . 79.0(15)
O8 W7 O11 . . 74.4(12)
O30 W7 O8 . . 99.3(15)
O30 W7 O11 . . 172.2(13)
O30 W7 O31 . . 101.7(17)
O30 W7 O32 . . 103.2(16)
O30 W7 O116 . . 100.5(16)
O31 W7 O8 . . 158.8(16)
O31 W7 O11 . . 85.0(15)
O31 W7 O116 . . 90.8(17)
O32 W7 O8 . . 88.4(15)
O32 W7 O11 . . 81.4(14)
O32 W7 O31 . . 83.7(17)
O32 W7 O116 . . 156.3(15)
O116 W7 O8 . . 88.6(15)
O116 W7 O11 . . 75.1(13)
O4 W8 Ba13 . . 47.6(15)
O4 W8 O17 . . 91.5(19)
O4 W8 O19 . . 85.6(11)
O4 W8 O34 . . 88.3(13)
O4 W8 O117 . . 159.5(12)
O17 W8 Ba13 . . 62.2(19)
O17 W8 O19 . . 72.8(12)
O17 W8 O117 . . 81(2)
O19 W8 Ba13 . . 109.5(12)
O33 W8 Ba13 . . 72.2(19)
O33 W8 O4 . . 102.7(18)
O33 W8 O17 . . 99.3(18)
O33 W8 O19 . . 168.8(17)
O33 W8 O34 . . 101.0(18)
O33 W8 O117 . . 97.4(17)
O34 W8 Ba13 . . 129.1(14)
O34 W8 O17 . . 159.3(13)
O34 W8 O19 . . 86.6(11)
O34 W8 O117 . . 91.9(18)
O117 W8 Ba13 . . 138.6(19)
O117 W8 O19 . . 73.9(10)
O9 W9 O19 . . 82.4(11)
O18 W9 O9 . . 159.8(16)
O18 W9 O19 . . 77.4(15)
O18 W9 O101 . . 93.5(17)
O18 W9 O117 . . 83(2)
O35 W9 O9 . . 99.0(18)
O35 W9 O18 . . 101(2)
O35 W9 O19 . . 174.5(16)
O35 W9 O101 . . 102.0(18)
O35 W9 O117 . . 95(2)
O101 W9 O9 . . 84.4(14)
O101 W9 O19 . . 83.4(13)
O117 W9 O9 . . 93.0(19)
O117 W9 O19 . . 79.8(19)
O117 W9 O101 . . 163(2)
O7 W10 O11 . . 79.1(15)
O7 W10 O38 . . 86.8(14)
O36 W10 O7 . . 90.4(12)
O36 W10 O11 . . 86.4(13)
O36 W10 O38 . . 162.8(16)
O36 W10 O116 . . 91.2(15)
O37 W10 O7 . . 101.8(18)
O37 W10 O11 . . 169.6(16)
O37 W10 O36 . . 103.9(18)
O37 W10 O38 . . 93.3(18)
O37 W10 O116 . . 98.9(18)
O38 W10 O11 . . 76.4(14)
O116 W10 O7 . . 158.2(17)
O116 W10 O11 . . 79.4(13)
O116 W10 O38 . . 85.2(16)
O39 W11 O40 . . 103(2)
O39 W11 O41 . . 98.2(19)
O39 W11 O42 . . 106.9(17)
O39 W11 O43 . . 172.9(17)
O39 W11 O114 . . 93(2)
O40 W11 O43 . . 83.5(16)
O41 W11 O40 . . 157.2(17)
O41 W11 O42 . . 96.1(13)
O41 W11 O43 . . 75.0(13)
O41 W11 O114 . . 95.5(16)
O42 W11 O40 . . 85.9(16)
O42 W11 O43 . . 76.2(11)
O114 W11 O40 . . 75.1(19)
O114 W11 O42 . . 154.9(15)
O114 W11 O43 . . 85.4(15)
O21 W12 O24 . . 74.4(11)
O21 W12 O27 . . 157.5(13)
O27 W12 O24 . . 85.5(13)
O44 W12 O21 . . 92.7(14)
O44 W12 O24 . . 82.6(14)
O44 W12 O27 . . 94.8(16)
O45 W12 O21 . . 99.2(16)
O45 W12 O24 . . 171.4(15)
O45 W12 O27 . . 99.6(18)
O45 W12 O44 . . 103.8(18)
O45 W12 O46 . . 97(2)
O46 W12 O21 . . 78.1(17)
O46 W12 O24 . . 76.6(17)
O46 W12 O27 . . 87.5(18)
O46 W12 O44 . . 158.9(19)
O13 W13 O14 . . 72.7(11)
O32 W13 O13 . . 86.3(14)
O32 W13 O14 . . 82.8(13)
O32 W13 O48 . . 85.7(14)
O47 W13 O13 . . 82.1(19)
O47 W13 O14 . . 65.9(18)
O47 W13 O32 . . 149(2)
O47 W13 O48 . . 95.6(19)
O48 W13 O13 . . 160.3(14)
O48 W13 O14 . . 88.5(12)
O51 W13 O13 . . 97.8(18)
O51 W13 O14 . . 170.2(17)
O51 W13 O32 . . 98.8(19)
O51 W13 O47 . . 112(2)
O51 W13 O48 . . 101.2(19)
O5 W14 O6 . . 70(2)
O5 W14 O31 . . 155(2)
O5 W14 O48 . . 87(2)
O5 W14 O50 . . 87(2)
O31 W14 O6 . . 85.4(16)
O31 W14 O48 . . 83.2(17)
O48 W14 O6 . . 84.4(13)
O49 W14 O5 . . 107(2)
O49 W14 O6 . . 176.1(13)
O49 W14 O31 . . 98.0(18)
O49 W14 O48 . . 98.0(15)
O49 W14 O50 . . 102.2(15)
O50 W14 O6 . . 75.4(12)
O50 W14 O31 . . 94.2(17)
O50 W14 O48 . . 159.8(14)
O23 W15 O53 . . 84.8(16)
O23 W15 O54 . . 159.0(16)
O23 W15 O55 . . 81.5(14)
O40 W15 O23 . . 87(2)
O40 W15 O53 . . 158(2)
O40 W15 O54 . . 97(2)
O40 W15 O55 . . 85(2)
O52 W15 O23 . . 101.3(16)
O52 W15 O40 . . 102(2)
O52 W15 O53 . . 99.6(16)
O52 W15 O54 . . 98.1(15)
O52 W15 O55 . . 172.9(14)
O53 W15 O55 . . 74.1(15)
O54 W15 O53 . . 84.1(16)
O54 W15 O55 . . 78.3(14)
O3 W16 O10 . . 159.6(13)
O3 W16 O14 . . 88.1(11)
O3 W16 O34 . . 87.3(14)
O10 W16 O14 . . 71.5(10)
O34 W16 O10 . . 91.0(17)
O34 W16 O14 . . 86.1(11)
O47 W16 O3 . . 97(2)
O47 W16 O10 . . 76(2)
O47 W16 O14 . . 68.5(14)
O47 W16 O34 . . 154.0(16)
O56 W16 O3 . . 101.6(16)
O56 W16 O10 . . 98.8(15)
O56 W16 O14 . . 169.4(14)
O56 W16 O34 . . 98.5(15)
O56 W16 O47 . . 105.8(18)
O58 W17 O102 . . 99(2)
O58 W17 O103 . . 95.8(18)
O58 W17 O104 . . 97.3(19)
O58 W17 O105 . . 101(2)
O58 W17 O106 . . 172.9(17)
O102 W17 O103 . . 165.3(19)
O102 W17 O104 . . 89.2(19)
O102 W17 O105 . . 92(2)
O102 W17 O106 . . 78.5(17)
O103 W17 O104 . . 87.9(16)
O103 W17 O105 . . 86.1(17)
O103 W17 O106 . . 86.8(13)
O104 W17 O106 . . 76.1(13)
O105 W17 O104 . . 161.4(18)
O105 W17 O106 . . 85.9(15)
O22 W18 O24 . . 75.5(13)
O22 W18 O46 . . 83.3(17)
O46 W18 O24 . . 71.5(16)
O107 W18 O22 . . 99.1(18)
O107 W18 O24 . . 172.9(16)
O107 W18 O46 . . 104(2)
O107 W18 O108 . . 101.5(18)
O107 W18 O109 . . 100.0(18)
O108 W18 O22 . . 88.1(15)
O108 W18 O24 . . 83.1(13)
O108 W18 O46 . . 154.5(17)
O108 W18 O109 . . 85.8(15)
O109 W18 O22 . . 160.8(15)
O109 W18 O24 . . 85.6(13)
O109 W18 O46 . . 94.5(18)
O104 W19 O106 . . 75.0(13)
O104 W19 O113 . . 88.1(16)
O110 W19 O104 . . 97.2(17)
O110 W19 O106 . . 172.1(14)
O110 W19 O111 . . 101.6(17)
O110 W19 O112 . . 101.2(16)
O110 W19 O113 . . 102.1(17)
O111 W19 O104 . . 160.3(16)
O111 W19 O106 . . 86.3(14)
O111 W19 O112 . . 83.1(15)
O111 W19 O113 . . 93.5(16)
O112 W19 O104 . . 87.8(15)
O112 W19 O106 . . 79.9(12)
O112 W19 O113 . . 156.6(15)
O113 W19 O106 . . 76.8(13)
O59 W20 O60 . . 101.5(18)
O59 W20 O61 . . 104.8(17)
O59 W20 O102 . . 100.7(18)
O59 W20 O106 . . 167.9(15)
O59 W20 O113 . . 97.3(18)
O60 W20 O61 . . 94.1(16)
O60 W20 O102 . . 89.4(17)
O60 W20 O106 . . 85.9(13)
O60 W20 O113 . . 160.8(15)
O61 W20 O102 . . 153.0(16)
O61 W20 O106 . . 84.0(12)
O61 W20 O113 . . 84.9(16)
O102 W20 O106 . . 69.5(14)
O113 W20 O102 . . 83.2(17)
O113 W20 O106 . . 74.9(13)
O42 W21 O43 . . 75.5(11)
O42 W21 O64 . . 81(2)
O42 W21 O87 . . 164.2(17)
O62 W21 O42 . . 99.8(17)
O62 W21 O43 . . 172.3(16)
O62 W21 O63 . . 98.2(19)
O62 W21 O64 . . 104(2)
O62 W21 O87 . . 94(2)
O63 W21 O42 . . 97.5(14)
O63 W21 O43 . . 76.5(13)
O63 W21 O64 . . 157(2)
O63 W21 O87 . . 87(2)
O64 W21 O43 . . 81.2(19)
O64 W21 O87 . . 88(2)
O87 W21 O43 . . 91.2(17)
O61 W22 O67 . . 154.8(14)
O61 W22 O69 . . 81.6(12)
O61 W22 Ba14 . . 135.7(14)
O65 W22 O61 . . 100.7(18)
O65 W22 O66 . . 104(2)
O65 W22 O67 . . 102.9(19)
O65 W22 O68 . . 101.6(15)
O65 W22 O69 . . 172.1(17)
O65 W22 Ba14 . . 84.0(18)
O66 W22 O61 . . 89.3(17)
O66 W22 O67 . . 93.7(17)
O66 W22 O68 . . 154.3(13)
O66 W22 O69 . . 83.5(14)
O66 W22 Ba14 . . 47.5(16)
O67 W22 O69 . . 73.9(13)
O67 W22 Ba14 . . 56.6(15)
O68 W22 O61 . . 88.1(17)
O68 W22 O67 . . 78.4(18)
O68 W22 O69 . . 70.8(8)
O68 W22 Ba14 . . 134.5(17)
O69 W22 Ba14 . . 99.7(12)
O70 W23 Ba3 . 3_755 57.7(15)
O70 W23 O71 . . 99(2)
O70 W23 O72 . . 103.4(18)
O70 W23 O73 . . 169.0(17)
O70 W23 O84 . . 105.5(19)
O70 W23 O103 . . 101.4(18)
O71 W23 Ba3 . 3_755 98.4(12)
O71 W23 O72 . . 91.8(16)
O71 W23 O73 . . 73.3(14)
O71 W23 O103 . . 159.9(16)
O72 W23 Ba3 . 3_755 45.7(10)
O72 W23 O73 . . 69.9(12)
O73 W23 Ba3 . 3_755 115.1(8)
O84 W23 Ba3 . 3_755 161.8(11)
O84 W23 O71 . . 90.6(17)
O84 W23 O72 . . 150.3(14)
O84 W23 O73 . . 82.6(13)
O84 W23 O103 . . 83.7(15)
O103 W23 Ba3 . 3_755 92.7(10)
O103 W23 O72 . . 84.0(15)
O103 W23 O73 . . 86.8(12)
O28 W24 O29 . . 76.8(17)
O28 W24 O109 . . 93.9(17)
O57 W24 O28 . . 158.7(19)
O57 W24 O29 . . 82.0(18)
O57 W24 O109 . . 86.3(18)
O74 W24 O28 . . 91.8(19)
O74 W24 O29 . . 79.0(19)
O74 W24 O57 . . 82(2)
O74 W24 O109 . . 161.6(19)
O98 W24 O28 . . 103(2)
O98 W24 O29 . . 175(2)
O98 W24 O57 . . 98(2)
O98 W24 O74 . . 96(2)
O98 W24 O109 . . 100(2)
O109 W24 O29 . . 85.4(16)
O72 W25 O73 . . 73.1(13)
O72 W25 O75 . . 154.2(19)
O72 W25 O77 . . 89.9(15)
O72 W25 O112 . . 87.5(15)
O75 W25 O73 . . 82(2)
O75 W25 O77 . . 92(2)
O75 W25 O112 . . 81.9(16)
O76 W25 O72 . . 97.7(15)
O76 W25 O73 . . 168.9(13)
O76 W25 O75 . . 107(2)
O76 W25 O77 . . 99.5(15)
O76 W25 O112 . . 101.6(15)
O77 W25 O73 . . 74.7(13)
O112 W25 O73 . . 84.5(13)
O112 W25 O77 . . 158.9(14)
O68 W26 O69 . . 71.1(8)
O68 W26 O75 . . 152(2)
O68 W26 O79 . . 83(2)
O68 W26 O111 . . 95.7(16)
O75 W26 O69 . . 81(2)
O75 W26 O79 . . 93(2)
O75 W26 O111 . . 79.7(17)
O78 W26 O68 . . 105.1(14)
O78 W26 O69 . . 174.9(14)
O78 W26 O75 . . 103(2)
O78 W26 O79 . . 99(2)
O78 W26 O111 . . 99.3(17)
O79 W26 O69 . . 77.6(17)
O79 W26 O111 . . 161.6(18)
O111 W26 O69 . . 84.6(13)
O71 W27 O73 . . 75.7(15)
O71 W27 O77 . . 90.0(17)
O71 W27 O82 . . 90(2)
O77 W27 O73 . . 74.5(13)
O80 W27 O71 . . 92.1(17)
O80 W27 O73 . . 163.3(13)
O80 W27 O77 . . 94.3(15)
O80 W27 O81 . . 102(2)
O80 W27 O82 . . 101.5(19)
O81 W27 O71 . . 166(2)
O81 W27 O73 . . 89.9(18)
O81 W27 O77 . . 85.2(19)
O81 W27 O82 . . 91(2)
O82 W27 O73 . . 90.2(17)
O82 W27 O77 . . 164.1(18)
O83 W28 O84 . . 102.1(19)
O83 W28 O85 . . 170.7(18)
O83 W28 O92 . . 96(2)
O83 W28 O96 . . 102(2)
O83 W28 O105 . . 102(2)
O84 W28 O85 . . 80.9(12)
O92 W28 O84 . . 90.3(15)
O92 W28 O85 . . 74.8(14)
O96 W28 O84 . . 156(2)
O96 W28 O85 . . 76(2)
O96 W28 O92 . . 90(2)
O96 W28 O105 . . 97(2)
O105 W28 O84 . . 75.1(16)
O105 W28 O85 . . 86.9(16)
O105 W28 O92 . . 158.3(18)
O74 W29 O29 . . 66.6(16)
O86 W29 O29 . . 167.2(19)
O86 W29 O74 . . 107.0(19)
O86 W29 O87 . . 94(2)
O86 W29 O88 . . 103.8(19)
O86 W29 O115 . . 92.9(19)
O87 W29 O29 . . 92.1(19)
O87 W29 O74 . . 159(2)
O87 W29 O88 . . 92(2)
O88 W29 O29 . . 87.3(14)
O88 W29 O74 . . 87.2(16)
O115 W29 O29 . . 76.9(15)
O115 W29 O74 . . 93.3(17)
O115 W29 O87 . . 82(2)
O115 W29 O88 . . 162.4(16)
O82 W30 O85 . . 84.8(16)
O82 W30 O92 . . 87.9(18)
O82 W30 Ba14 . . 135.8(17)
O85 W30 Ba14 . . 95.7(12)
O89 W30 O82 . . 163(2)
O89 W30 O85 . . 78.7(17)
O89 W30 O91 . . 90.8(18)
O89 W30 O92 . . 91.0(19)
O89 W30 Ba14 . . 44.4(18)
O90 W30 O82 . . 103(2)
O90 W30 O85 . . 170.9(19)
O90 W30 O89 . . 93(2)
O90 W30 O91 . . 98(2)
O90 W30 O92 . . 100(2)
O90 W30 Ba14 . . 82(2)
O91 W30 O82 . . 85.1(17)
O91 W30 O85 . . 86.9(13)
O91 W30 O92 . . 161.7(16)
O91 W30 Ba14 . . 50.9(14)
O92 W30 O85 . . 75.6(14)
O92 W30 Ba14 . . 135.2(15)
O53 W31 O55 . . 72.1(15)
O53 W31 O57 . . 155.2(17)
O53 W31 O108 . . 88.9(16)
O57 W31 O55 . . 83.2(15)
O93 W31 O53 . . 99(2)
O93 W31 O55 . . 170.5(18)
O93 W31 O57 . . 106(2)
O93 W31 O94 . . 99.8(19)
O93 W31 O108 . . 100.4(18)
O94 W31 O53 . . 88.1(17)
O94 W31 O55 . . 78.3(14)
O94 W31 O57 . . 89.1(16)
O94 W31 O108 . . 159.7(14)
O108 W31 O55 . . 81.7(13)
O108 W31 O57 . . 85.4(16)
O67 W32 O69 . . 76.1(14)
O67 W32 O79 . . 85.3(18)
O67 W32 O81 . . 162.2(19)
O67 W32 O91 . . 89.1(16)
O79 W32 O69 . . 73.6(16)
O79 W32 O81 . . 89(2)
O79 W32 O91 . . 159.0(17)
O81 W32 O69 . . 86.2(16)
O91 W32 O69 . . 85.4(12)
O91 W32 O81 . . 90.6(17)
O95 W32 O67 . . 97(2)
O95 W32 O69 . . 173(2)
O95 W32 O79 . . 104(2)
O95 W32 O81 . . 100(2)
O95 W32 O91 . . 97(2)
O54 W33 O55 . . 73.2(13)
O54 W33 O94 . . 86.9(14)
O64 W33 O54 . . 92(2)
O64 W33 O55 . . 80(2)
O64 W33 O88 . . 86(2)
O64 W33 O94 . . 155(2)
O88 W33 O54 . . 161.3(15)
O88 W33 O55 . . 88.1(14)
O88 W33 O94 . . 87.2(14)
O94 W33 O55 . . 75.7(13)
O97 W33 O54 . . 102(2)
O97 W33 O55 . . 174.7(19)
O97 W33 O64 . . 98(2)
O97 W33 O88 . . 97(2)
O97 W33 O94 . . 106.3(19)
O9 Ba1 O10 . . 49.7(8)
O9 Ba1 O34 . . 62.6(9)
O9 Ba1 O117 . . 56.7(8)
O9 Ba1 O142 . . 68.2(11)
O34 Ba1 O10 . . 50.6(10)
O34 Ba1 O142 . . 130.3(11)
O117 Ba1 O10 . . 89.7(13)
O117 Ba1 O34 . . 54.1(12)
O117 Ba1 O142 . . 103.4(11)
O130 Ba1 O9 . . 123.9(14)
O130 Ba1 O10 . . 77.3(12)
O130 Ba1 O34 . . 70.4(13)
O130 Ba1 O117 . . 115.1(14)
O130 Ba1 O142 . . 139.7(15)
O142 Ba1 O10 . . 91.8(11)
O30 Ba2 W31 . 3_755 104.6(6)
O83 Ba2 W31 4_566 3_755 119.5(10)
O83 Ba2 O30 4_566 . 133.9(11)
O83 Ba2 O148 4_566 3_755 57.8(14)
O93 Ba2 W31 3_755 3_755 19.2(5)
O93 Ba2 O30 3_755 . 85.6(8)
O93 Ba2 O83 3_755 4_566 136.6(12)
O93 Ba2 O148 3_755 3_755 79.6(13)
O128 Ba2 W31 . 3_755 146.0(12)
O128 Ba2 O30 . . 75.8(12)
O128 Ba2 O83 . 4_566 75.0(15)
O128 Ba2 O93 . 3_755 143.5(15)
O128 Ba2 O129 . . 82.0(14)
O128 Ba2 O133 . . 70.6(15)
O128 Ba2 O148 . 3_755 131.9(16)
O129 Ba2 W31 . 3_755 76.4(10)
O129 Ba2 O30 . . 139.5(12)
O129 Ba2 O83 . 4_566 68.9(12)
O129 Ba2 O93 . 3_755 92.9(12)
O129 Ba2 O133 . . 136.2(15)
O129 Ba2 O148 . 3_755 73.6(14)
O133 Ba2 W31 . 3_755 141.5(11)
O133 Ba2 O30 . . 65.8(12)
O133 Ba2 O83 . 4_566 71.3(13)
O133 Ba2 O93 . 3_755 129.2(13)
O133 Ba2 O148 . 3_755 99.9(15)
O148 Ba2 W31 3_755 3_755 65.7(10)
O148 Ba2 O30 3_755 . 144.7(12)
W23 Ba3 Ba7 3_755 3_755 108.9(3)
O45 Ba3 W23 . 3_755 129.7(9)
O45 Ba3 O70 . 3_755 121.8(12)
O45 Ba3 Ba7 . 3_755 73.9(8)
O70 Ba3 W23 3_755 3_755 24.94(16)
O70 Ba3 Ba7 3_755 3_755 132.8(4)
O72 Ba3 W23 3_755 3_755 29.8(8)
O72 Ba3 O45 3_755 . 128.3(11)
O72 Ba3 O70 3_755 3_755 54.7(8)
O72 Ba3 Ba7 3_755 3_755 80.1(8)
O35 Ba4 O59 . . 79.3(8)
O117 Ba4 O35 . . 51.6(5)
O117 Ba4 O59 . . 130.4(9)
O117 Ba4 O126 . . 129.0(8)
O117 Ba4 O127 . . 111.7(15)
O126 Ba4 O35 . . 161.7(10)
O126 Ba4 O59 . . 99.7(9)
O126 Ba4 O127 . . 85.5(13)
O127 Ba4 O35 . . 78.7(13)
O127 Ba4 O59 . . 56.4(14)
O53 Ba5 O52 . . 53.4(8)
O53 Ba5 O122 . . 69.7(14)
O53 Ba5 O125 . . 134.0(14)
O53 Ba5 O144 . . 125.3(11)
O120 Ba5 O52 . . 138.1(12)
O120 Ba5 O53 . . 142.1(14)
O120 Ba5 O121 . . 144.3(16)
O120 Ba5 O122 . . 112.8(17)
O120 Ba5 O125 . . 73.2(16)
O120 Ba5 O144 . . 81.9(14)
O120 Ba5 O148 . . 83.8(16)
O121 Ba5 O52 . . 61.5(11)
O121 Ba5 O53 . . 72.6(13)
O121 Ba5 O122 . . 63.8(16)
O121 Ba5 O125 . . 73.0(15)
O121 Ba5 O144 . . 78.7(13)
O122 Ba5 O52 . . 108.9(13)
O122 Ba5 O125 . . 68.1(17)
O125 Ba5 O52 . . 127.9(13)
O144 Ba5 O52 . . 72.1(8)
O144 Ba5 O122 . . 133.4(15)
O144 Ba5 O125 . . 75.5(14)
O148 Ba5 O52 . . 76.3(13)
O148 Ba5 O53 . . 62.9(14)
O148 Ba5 O121 . . 131.3(15)
O148 Ba5 O122 . . 113.9(17)
O148 Ba5 O125 . . 154.9(17)
O148 Ba5 O144 . . 111.5(14)
O39 Ba8 O80 . . 127.2(12)
O39 Ba8 O98 . 4 66.9(14)
O39 Ba8 O132 . . 73.1(12)
O39 Ba8 O136 . . 65.9(12)
O39 Ba8 O141 . . 100.5(17)
O39 Ba8 O145 . . 144.6(15)
O39 Ba8 O147 . 3_755 84.1(15)
O80 Ba8 O98 . 4 128.2(12)
O80 Ba8 O132 . . 119.0(11)
O80 Ba8 O136 . . 69.2(10)
O80 Ba8 O141 . . 132.3(16)
O80 Ba8 O147 . 3_755 69.6(14)
O98 Ba8 O132 4 . 112.8(14)
O98 Ba8 O136 4 . 78.5(13)
O98 Ba8 O141 4 . 67.7(18)
O98 Ba8 O147 4 3_755 151.0(16)
O132 Ba8 O136 . . 128.4(12)
O132 Ba8 O147 . 3_755 55.0(15)
O136 Ba8 O147 . 3_755 90.1(15)
O141 Ba8 O132 . . 69.6(17)
O141 Ba8 O136 . . 146.1(17)
O141 Ba8 O147 . 3_755 120.4(19)
O145 Ba8 O80 . . 69.0(14)
O145 Ba8 O98 . 4 132.4(16)
O145 Ba8 O132 . . 71.8(15)
O145 Ba8 O136 . . 138.1(15)
O145 Ba8 O141 . . 71(2)
O145 Ba8 O147 . 3_755 72.5(18)
O151 Ba8 O39 . . 129.3(16)
O151 Ba8 O80 . . 72.7(14)
O151 Ba8 O98 . 4 66.1(16)
O151 Ba8 O132 . . 144.4(16)
O151 Ba8 O136 . . 87.1(16)
O151 Ba8 O141 . . 78.3(19)
O151 Ba8 O145 . . 83.7(18)
O151 Ba8 O147 . 3_755 140.5(18)
Ba13 Ba9 O62 3_654 . 105.6(16)
Ba13 Ba9 O150 3_654 . 67(2)
O26 Ba9 Ba13 4 3_654 119.9(16)
O26 Ba9 O62 4 . 132.7(10)
O26 Ba9 O150 4 . 67.3(16)
O33 Ba9 Ba13 3_654 3_654 76.2(15)
O33 Ba9 O26 3_654 4 61.4(10)
O33 Ba9 O62 3_654 . 124.1(12)
O33 Ba9 O119 3_654 . 98.8(11)
O33 Ba9 O150 3_654 . 82.3(17)
O62 Ba9 O150 . . 151.1(17)
O118 Ba9 Ba13 . 3_654 68.1(16)
O118 Ba9 O26 . 4 123.7(10)
O118 Ba9 O33 . 3_654 69.0(11)
O118 Ba9 O62 . . 61.3(10)
O118 Ba9 O119 . . 96.7(12)
O118 Ba9 O150 . . 130.8(18)
O119 Ba9 Ba13 . 3_654 164.8(17)
O119 Ba9 O26 . 4 67.8(11)
O119 Ba9 O62 . . 65.0(11)
O119 Ba9 O150 . . 127.5(18)
O146 Ba9 Ba13 . 3_654 115.7(17)
O146 Ba9 O26 . 4 81.9(13)
O146 Ba9 O33 . 3_654 63.3(13)
O146 Ba9 O62 . . 66.7(13)
O146 Ba9 O118 . . 52.1(13)
O146 Ba9 O119 . . 50.4(13)
O146 Ba9 O150 . . 142.2(18)
O12 Ba11 O16 . 4_566 123.7(10)
O12 Ba11 O110 . . 119.6(10)
O12 Ba11 O123 . . 68.8(10)
O16 Ba11 O110 4_566 . 116.6(10)
O123 Ba11 O16 . 4_566 65.0(11)
O123 Ba11 O110 . . 144.0(9)
O124 Ba11 O12 . . 123.4(11)
O124 Ba11 O16 . 4_566 68.6(11)
O124 Ba11 O110 . . 76.2(11)
O124 Ba11 O123 . . 71.5(12)
O135 Ba11 O12 . . 69(3)
O135 Ba11 O16 . 4_566 84(3)
O135 Ba11 O110 . . 121(3)
O135 Ba11 O123 . . 95(3)
O135 Ba11 O124 . . 153(3)
O135 Ba11 O142 . . 62(3)
O135 Ba11 O143 . . 131(3)
O135 Ba11 O149 . . 72(4)
O142 Ba11 O12 . . 68.4(12)
O142 Ba11 O16 . 4_566 138.5(12)
O142 Ba11 O110 . . 68.7(12)
O142 Ba11 O123 . . 136.4(13)
O142 Ba11 O124 . . 143.0(14)
O142 Ba11 O143 . . 85.7(13)
O142 Ba11 O149 . . 84.3(17)
O143 Ba11 O12 . . 65.1(9)
O143 Ba11 O16 . 4_566 135.8(10)
O143 Ba11 O110 . . 71.3(10)
O143 Ba11 O123 . . 84.0(11)
O143 Ba11 O124 . . 72.1(11)
O149 Ba11 O12 . . 140.2(15)
O149 Ba11 O16 . 4_566 61.6(15)
O149 Ba11 O110 . . 72.2(15)
O149 Ba11 O123 . . 126.0(15)
O149 Ba11 O124 . . 95.9(16)
O149 Ba11 O143 . . 143.3(15)
O52 Ba12 O99 . 2_744 125.2(9)
O52 Ba12 O134 . . 65.0(12)
O52 Ba12 O144 . . 74.5(10)
O58 Ba12 O52 2_744 . 69.4(9)
O58 Ba12 O99 2_744 2_744 163.4(8)
O58 Ba12 O134 2_744 . 120.5(13)
O58 Ba12 O144 2_744 . 61.3(11)
O99 Ba12 O144 2_744 . 112.1(10)
O107 Ba12 O52 4 . 134.8(9)
O107 Ba12 O58 4 2_744 110.8(11)
O107 Ba12 O99 4 2_744 65.8(10)
O107 Ba12 O134 4 . 128.3(13)
O107 Ba12 O144 4 . 147.7(11)
O131 Ba12 O52 . . 147.9(10)
O131 Ba12 O58 . 2_744 88.8(10)
O131 Ba12 O99 . 2_744 74.6(10)
O131 Ba12 O107 . 4 74.2(11)
O131 Ba12 O134 . . 111.3(13)
O131 Ba12 O137 . . 134.0(15)
O131 Ba12 O144 . . 74.4(12)
O134 Ba12 O99 . 2_744 66.7(12)
O134 Ba12 O144 . . 71.2(13)
O137 Ba12 O52 . . 78.1(14)
O137 Ba12 O58 . 2_744 120.9(15)
O137 Ba12 O99 . 2_744 73.1(14)
O137 Ba12 O107 . 4 63.0(15)
O137 Ba12 O134 . . 84.6(16)
O137 Ba12 O144 . . 149.1(15)
W8 Ba13 W1 . . 58.1(11)
Ba9 Ba13 W1 3_654 . 112(2)
Ba9 Ba13 W8 3_654 . 75.2(16)
Ba9 Ba13 O118 3_654 3_654 54.5(14)
O4 Ba13 W1 . . 29.0(10)
O4 Ba13 W8 . . 29.1(10)
O4 Ba13 Ba9 . 3_654 93(2)
O4 Ba13 O118 . 3_654 97(2)
O118 Ba13 W1 3_654 . 126(2)
O118 Ba13 W8 3_654 . 67.9(15)
O2 Co1 W1 . . 34.3(15)
O2 Co1 O6 . . 85.0(17)
O2 Co1 O15 . . 94.1(19)
O2 Co1 O36 . . 177.0(19)
O2 Co1 O50 . . 85.4(17)
O2 Co1 N5 . 4_565 89.4(17)
O6 Co1 W1 . . 50.8(8)
O15 Co1 W1 . . 95.7(12)
O15 Co1 O6 . . 96.8(15)
O36 Co1 W1 . . 145.1(11)
O36 Co1 O6 . . 94.3(14)
O36 Co1 O15 . . 88.9(15)
O36 Co1 N5 . 4_565 91.0(14)
O50 Co1 W1 . . 83.5(9)
O50 Co1 O6 . . 82.5(13)
O50 Co1 O15 . . 179.2(16)
O50 Co1 O36 . . 91.7(14)
O50 Co1 N5 . 4_565 91.3(14)
N5 Co1 W1 4_565 . 123.6(9)
N5 Co1 O6 4_565 . 172.0(14)
N5 Co1 O15 4_565 . 89.3(15)
O25 Co2 O41 . . 177.0(17)
O25 Co2 O43 . . 98.7(15)
O25 Co2 O63 . . 90.3(17)
O25 Co2 N1 . . 88.5(16)
O41 Co2 O43 . . 84.2(14)
O41 Co2 O63 . . 90.6(16)
O41 Co2 N1 . . 88.6(16)
O44 Co2 O25 . . 90.5(17)
O44 Co2 O41 . . 88.5(16)
O44 Co2 O43 . . 93.3(14)
O44 Co2 O63 . . 179.1(18)
O44 Co2 N1 . . 88.3(16)
O63 Co2 O43 . . 86.7(14)
O63 Co2 N1 . . 91.5(16)
N1 Co2 O43 . . 172.6(15)
O60 Co3 O85 . . 95.8(14)
O60 Co3 O89 . . 178.7(18)
O60 Co3 O96 . . 92(2)
O60 Co3 N6 . 3_654 89.5(16)
O60 Co3 Ba14 . . 133.3(15)
O66 Co3 O60 . . 87.7(18)
O66 Co3 O85 . . 93.4(16)
O66 Co3 O89 . . 93(2)
O66 Co3 O96 . . 176(2)
O66 Co3 N6 . 3_654 91.8(17)
O66 Co3 Ba14 . . 49.8(17)
O85 Co3 O89 . . 83.1(16)
O85 Co3 N6 . 3_654 172.7(16)
O85 Co3 Ba14 . . 104.0(14)
O89 Co3 Ba14 . . 47.8(17)
O96 Co3 O85 . . 82.3(19)
O96 Co3 O89 . . 87(2)
O96 Co3 N6 . 3_654 92.5(19)
O96 Co3 Ba14 . . 132(2)
N6 Co3 O89 3_654 . 91.5(18)
N6 Co3 Ba14 3_654 . 75.6(15)
W1 O2 Co1 . . 111(2)
W16 O3 W1 . . 151.4(19)
W1 O4 Ba13 . . 104.0(19)
W8 O4 W1 . . 152.5(19)
W8 O4 Ba13 . . 103.3(19)
W14 O5 W1 . . 132(3)
W1 O6 W14 . . 88.5(10)
Co1 O6 W1 . . 88.3(11)
Co1 O6 W14 . . 89.4(12)
B44 O6 W1 . . 129(2)
B44 O6 W14 . . 131(2)
B44 O6 Co1 . . 118(3)
W4 O7 W10 . . 147.0(8)
W2 O8 W7 . . 117.7(17)
W3 O9 W9 . . 149.7(19)
W3 O9 Ba1 . . 109.4(15)
W9 O9 Ba1 . . 99.4(12)
W3 O10 W16 . . 123(2)
W3 O10 Ba1 . . 94.2(16)
W16 O10 Ba1 . . 102.8(17)
W2 O11 W7 . . 85.0(10)
W2 O11 W10 . . 90.4(11)
W10 O11 W7 . . 85.2(10)
B44 O11 W2 . . 134(3)
B44 O11 W7 . . 124(3)
B44 O11 W10 . . 123(3)
W3 O12 Ba11 . . 161.7(17)
W3 O13 W13 . . 119.7(16)
W3 O14 W13 . . 91.5(9)
W3 O14 W16 . . 91.6(9)
W16 O14 W13 . . 89.4(9)
B44 O14 W3 . . 123.9(19)
B44 O14 W13 . . 124(2)
B44 O14 W16 . . 126.6(19)
W4 O15 Co1 . . 142(2)
W4 O16 Ba11 . 4_565 154(2)
W4 O17 W8 . . 124(3)
W9 O18 W4 . . 120(2)
W4 O19 W8 . . 88.0(9)
W9 O19 W4 . . 91.6(10)
W9 O19 W8 . . 89.3(9)
B44 O19 W4 . . 119(2)
B44 O19 W8 . . 126(2)
B44 O19 W9 . . 131(2)
W5 O20 Ba7 . 3_755 101.8(16)
W5 O20 Ba7B . 3_755 133(2)
W5 O21 W12 . . 122.3(15)
W5 O21 Ba7 . 3_755 108.1(12)
W12 O21 Ba7 . 3_755 128.9(13)
W5 O22 W18 . . 121.0(18)
W15 O23 W5 . . 145(2)
W5 O24 W18 . . 86.2(10)
W12 O24 W5 . . 89.2(11)
W12 O24 W18 . . 89.0(11)
B25 O24 W5 . . 129(3)
B25 O24 W12 . . 127(3)
B25 O24 W18 . . 123(3)
W6 O25 Co2 . . 139(2)
W6 O26 Ba9 . 4_556 145.2(17)
W12 O27 W6 . . 136(2)
W24 O28 W6 . . 119(2)
W6 O29 W29 . . 87.3(14)
W24 O29 W6 . . 93.0(16)
W24 O29 W29 . . 89.8(15)
B25 O29 W6 . . 120(3)
B25 O29 W24 . . 131(3)
B25 O29 W29 . . 124(3)
W7 O30 Ba2 . . 137.4(17)
W14 O31 W7 . . 152(3)
W13 O32 W7 . . 153.3(19)
W8 O33 Ba9 . 3_654 136(2)
W8 O34 Ba1 . . 104.9(12)
W16 O34 W8 . . 143.4(17)
W16 O34 Ba1 . . 107.8(13)
W9 O35 Ba4 . . 106.5(17)
W10 O36 Co1 . . 142(2)
W10 O37 Ba7A . 4_565 163(2)
W10 O37 Ba7B . 4_565 157(2)
W10 O38 W2 . . 116.6(19)
W11 O39 Ba8 . . 153(2)
W15 O40 W11 . . 156(3)
W11 O41 Co2 . . 111.6(18)
W21 O42 W11 . . 115.3(14)
W11 O43 W21 . . 89.8(10)
Co2 O43 W11 . . 89.2(11)
Co2 O43 W21 . . 87.8(10)
B25 O43 W11 . . 128(2)
B25 O43 W21 . . 127(2)
B25 O43 Co2 . . 123(3)
Co2 O44 W12 . . 143(2)
W12 O45 Ba3 . . 151(2)
W12 O46 W18 . . 123(2)
W13 O47 Ba10 . . 108(2)
W16 O47 W13 . . 135(3)
W16 O47 Ba10 . . 116.5(15)
W13 O48 W14 . . 149.3(19)
W14 O50 Co1 . . 112.6(16)
W15 O52 Ba5 . . 103.9(12)
W15 O52 Ba12 . . 151.4(16)
Ba12 O52 Ba5 . . 104.7(4)
W15 O53 Ba5 . . 102.9(16)
W31 O53 W15 . . 125(2)
W31 O53 Ba5 . . 131.8(19)
W33 O54 W15 . . 120.5(18)
W15 O55 W31 . . 88.4(12)
W15 O55 W33 . . 87.9(12)
W31 O55 W33 . . 85.8(12)
B25 O55 W15 . . 131(3)
B25 O55 W31 . . 122(3)
B25 O55 W33 . . 128(3)
W24 O57 W31 . . 153(3)
W17 O58 Ba12 . 2_754 134(2)
W20 O59 Ba4 . . 164(2)
W20 O60 Co3 . . 143(2)
W20 O61 W22 . . 142(2)
W21 O62 Ba9 . . 142(2)
Co2 O63 W21 . . 109.0(18)
W33 O64 W21 . . 155(4)
W22 O65 Ba14 . 3_654 150(3)
W22 O66 Ba14 . . 105(2)
Co3 O66 W22 . . 148(2)
Co3 O66 Ba14 . . 103(2)
W22 O67 Ba14 . . 92.3(18)
W32 O67 W22 . . 121(2)
W32 O67 Ba14 . . 106(2)
W26 O68 W22 . . 127.1(5)
W22 O69 W32 . . 89.2(10)
W26 O69 W22 . . 90.7(10)
W26 O69 W32 . . 88.4(10)
B69 O69 W22 . . 123(3)
B69 O69 W26 . . 123(3)
B69 O69 W32 . . 131(3)
W23 O70 Ba3 . 3_755 97.4(16)
W23 O70 Ba6 . 2_754 157(2)
Ba6 O70 Ba3 2_754 3_755 101.6(8)
W27 O71 W23 . . 120(2)
W23 O72 Ba3 . 3_755 104.5(14)
W25 O72 W23 . . 123.9(18)
W25 O72 Ba3 . 3_755 129.6(17)
W25 O73 W23 . . 92.7(10)
W25 O73 W27 . . 93.1(11)
W27 O73 W23 . . 90.6(10)
B69 O73 W23 . . 125(3)
B69 O73 W25 . . 121(3)
B69 O73 W27 . . 125(3)
W24 O74 W29 . . 123(2)
W25 O75 W26 . . 158.8(13)
W25 O76 Ba7 . . 138.7(15)
W25 O76 Ba7A . . 151.8(15)
W27 O77 W25 . . 117.7(17)
W26 O79 W32 . . 120(2)
W27 O80 Ba8 . . 151.5(17)
W27 O81 W32 . . 140(3)
W30 O82 W27 . . 150(3)
W28 O83 Ba2 . 4_565 143(2)
W23 O84 W28 . . 163(2)
W30 O85 W28 . . 90.2(11)
Co3 O85 W28 . . 88.3(12)
Co3 O85 W30 . . 90.0(12)
B69 O85 W28 . . 126(3)
B69 O85 W30 . . 130(3)
B69 O85 Co3 . . 121(3)
W29 O87 W21 . . 136(3)
W33 O88 W29 . . 146(2)
W30 O89 Co3 . . 108(2)
W30 O89 Ba14 . . 110(2)
Co3 O89 Ba14 . . 101(2)
W30 O91 W32 . . 146.3(19)
W30 O91 Ba14 . . 101.4(19)
W32 O91 Ba14 . . 107.9(18)
W30 O92 W28 . . 118.5(19)
W31 O93 Ba2 . 3_755 125(2)
W31 O94 W33 . . 120.0(18)
W28 O96 Co3 . . 113(3)
W33 O97 Ba6 . . 150(2)
W24 O98 Ba8 . 4_556 157(3)
W2 O99 Ba12 . 2_754 138.4(15)
W3 O100 W2 . . 152(2)
W2 O101 W9 . . 150(2)
W17 O102 W20 . . 123(2)
W17 O103 W23 . . 143(2)
W19 O104 W17 . . 117.3(19)
W28 O105 W17 . . 155(3)
W17 O106 W19 . . 91.1(10)
W17 O106 W20 . . 89.1(10)
W19 O106 W20 . . 88.4(9)
B69 O106 W17 . . 134(3)
B69 O106 W19 . . 125(3)
B69 O106 W20 . . 117(3)
W18 O107 Ba12 . 4_556 159(2)
W18 O108 W31 . . 150.0(19)
W24 O109 W18 . . 149(2)
W19 O110 Ba11 . . 145.7(17)
W19 O111 W26 . . 153(2)
W19 O112 W25 . . 153.4(19)
W20 O113 W19 . . 119.8(19)
W5 O114 W11 . . 155(3)
W29 O115 W6 . . 116.8(19)
W10 O116 W7 . . 120.2(18)
W8 O117 Ba1 . . 102.3(19)
W8 O117 Ba4 . . 135.8(6)
W9 O117 W8 . . 117(3)
W9 O117 Ba1 . . 98.4(19)
W9 O117 Ba4 . . 107(2)
Ba4 O117 Ba1 . . 64.7(12)
Ba9 O118 Ba13 . 3_654 57.4(14)
Ba4 O126 Ba10 . 4_565 86.8(15)
Ba10 O127 Ba4 4_565 . 92(2)
Ba8 O132 Ba7B . 3_755 89.2(12)
Ba11 O142 Ba1 . . 113.0(16)
Ba5 O144 Ba12 . . 107.3(13)
Ba8 O147 Ba7A 3_755 . 138(2)
Ba7 O147 Ba8 . 3_755 173(2)
Ba5 O148 Ba2 . 3_755 99.7(16)
C1 N1 Co2 . . 117.3(19)
C1 N1 C5 . . 120.0
C5 N1 Co2 . . 122.7(19)
N1 C1 H1 . . 120.0
C2 C1 N1 . . 120.0
C2 C1 H1 . . 120.0
C1 C2 H2 . . 120.0
C1 C2 C3 . . 120.0
C3 C2 H2 . . 120.0
C2 C3 C6 . . 126(2)
C4 C3 C2 . . 120.0
C4 C3 C6 . . 114(2)
C3 C4 H4 . . 120.0
C5 C4 C3 . . 120.0
C5 C4 H4 . . 120.0
N1 C5 H5 . . 120.0
C4 C5 N1 . . 120.0
C4 C5 H5 . . 120.0
C6 N2 C8 . . 120.0
N2 C6 C3 . . 117(2)
N2 C6 N3 . . 120.0
N3 C6 C3 . . 123(2)
C7 N3 C6 . . 120.0
N4 C7 N3 . . 120.0
C11 C7 N3 . . 112(2)
C11 C7 N4 . . 128(2)
C8 N4 C7 . . 120.0
N4 C8 N2 . . 120.0
C16 C8 N2 . . 120(2)
C16 C8 N4 . . 120(2)
C9 N5 Co1 . 4_566 121.3(16)
C9 N5 C13 . . 120.0
C13 N5 Co1 . 4_566 118.2(16)
N5 C9 H9 . . 120.0
C10 C9 N5 . . 120.0
C10 C9 H9 . . 120.0
C9 C10 H10 . . 120.0
C9 C10 C11 . . 120.0
C11 C10 H10 . . 120.0
C7 C11 C10 . . 113(2)
C7 C11 C12 . . 127(2)
C10 C11 C12 . . 120.0
C11 C12 H12 . . 120.0
C13 C12 C11 . . 120.0
C13 C12 H12 . . 120.0
N5 C13 H13 . . 120.0
C12 C13 N5 . . 120.0
C12 C13 H13 . . 120.0
C14 N6 Co3 . 3_654 121(2)
C14 N6 C18 . . 120.0
C18 N6 Co3 . 3_654 119(2)
N6 C14 H14 . . 120.0
N6 C14 C15 . . 120.0
C15 C14 H14 . . 120.0
C14 C15 H15 . . 120.0
C16 C15 C14 . . 120.0
C16 C15 H15 . . 120.0
C8 C16 C15 . . 118(2)
C8 C16 C17 . . 122(2)
C15 C16 C17 . . 120.0
C16 C17 H17 . . 120.0
C18 C17 C16 . . 120.0
C18 C17 H17 . . 120.0
N6 C18 H18 . . 120.0
C17 C18 N6 . . 120.0
C17 C18 H18 . . 120.0
O24 B25 O29 . . 111(4)
O24 B25 O43 . . 107(4)
O24 B25 O55 . . 112(4)
O43 B25 O29 . . 113(3)
O55 B25 O29 . . 110(4)
O55 B25 O43 . . 103(4)
O6 B44 O14 . . 102(3)
O11 B44 O6 . . 116(4)
O11 B44 O14 . . 108(3)
O11 B44 O19 . . 109(4)
O19 B44 O6 . . 116(3)
O19 B44 O14 . . 104(3)
O69 B69 O73 . . 109(4)
O69 B69 O85 . . 106(4)
O73 B69 O85 . . 103(4)
O106 B69 O69 . . 122(5)
O106 B69 O73 . . 105(4)
O106 B69 O85 . . 111(4)
O97 Ba6 O70 . 2_744 128.4(12)
O140 Ba6 O70 . 2_744 67(2)
O140 Ba6 O97 . . 71(2)
Ba3 Ba7 W5 3_755 3_755 105.9(3)
O20 Ba7 W5 3_755 3_755 23.78(19)
O20 Ba7 Ba3 3_755 3_755 126.8(6)
O21 Ba7 W5 3_755 3_755 26.7(6)
O21 Ba7 Ba3 3_755 3_755 79.9(6)
O21 Ba7 O20 3_755 3_755 50.2(6)
O76 Ba7 W5 . 3_755 141.2(6)
O76 Ba7 Ba3 . 3_755 68.1(6)
O76 Ba7 O20 . 3_755 131.7(9)
O76 Ba7 O21 . 3_755 133.5(8)
O138 Ba7 W5 . 3_755 85.1(10)
O138 Ba7 Ba3 . 3_755 120.2(11)
O138 Ba7 O20 . 3_755 65.7(11)
O138 Ba7 O21 . 3_755 103.5(12)
O138 Ba7 O76 . . 68.2(12)
O138 Ba7 O147 . . 101.0(16)
O147 Ba7 W5 . 3_755 69.0(12)
O147 Ba7 Ba3 . 3_755 138.3(13)
O147 Ba7 O20 . 3_755 62.7(14)
O147 Ba7 O21 . 3_755 84.5(14)
O147 Ba7 O76 . . 141.4(14)
W22 Ba14 W30 . . 77.6(12)
Co3 Ba14 W22 . . 53.9(9)
Co3 Ba14 W30 . . 47.1(8)
O65 Ba14 W22 3_654 . 80.5(18)
O65 Ba14 W30 3_654 . 137(2)
O65 Ba14 Co3 3_654 . 90.4(19)
O65 Ba14 O66 3_654 . 81(2)
O65 Ba14 O67 3_654 . 103(2)
O65 Ba14 O89 3_654 . 114(3)
O65 Ba14 O91 3_654 . 143(3)
O65 Ba14 O201 3_654 3_654 124(3)
O66 Ba14 W22 . . 27.2(10)
O66 Ba14 W30 . . 62.8(14)
O66 Ba14 Co3 . . 27.2(10)
O66 Ba14 O67 . . 53.6(15)
O66 Ba14 O91 . . 62.4(16)
O67 Ba14 W22 . . 31.1(9)
O67 Ba14 W30 . . 75.1(14)
O67 Ba14 Co3 . . 75.4(15)
O89 Ba14 W22 . . 79.5(18)
O89 Ba14 W30 . . 25.9(11)
O89 Ba14 Co3 . . 30.8(12)
O89 Ba14 O66 . . 55.8(17)
O89 Ba14 O67 . . 90(2)
O89 Ba14 O91 . . 51.4(16)
O89 Ba14 O201 . 3_654 108(2)
O91 Ba14 W22 . . 64.3(14)
O91 Ba14 W30 . . 27.7(9)
O91 Ba14 Co3 . . 60.6(13)
O91 Ba14 O67 . . 50.8(14)
O201 Ba14 W22 3_654 . 144(2)
O201 Ba14 W30 3_654 . 94.2(18)
O201 Ba14 Co3 3_654 . 139(2)
O201 Ba14 O66 3_654 . 155(3)
O201 Ba14 O67 3_654 . 113(2)
O201 Ba14 O91 3_654 . 92(2)
O76 Ba7A O37 . 4_566 136.9(9)
O76 Ba7A O147 . . 123.4(13)
O138 Ba7A O37 . 4_566 73.6(13)
O138 Ba7A O76 . . 67.8(12)
O138 Ba7A O147 . . 95.6(15)
O139 Ba7A O37 . 4_566 127.5(13)
O139 Ba7A O76 . . 64.9(12)
O139 Ba7A O138 . . 122.7(15)
O139 Ba7A O147 . . 137.2(15)
O147 Ba7A O37 . 4_566 77.9(13)
O20 Ba7B Ba8 3_755 3_755 85.9(9)
O20 Ba7B O132 3_755 3_755 55.5(12)
O37 Ba7B Ba8 4_566 3_755 95.8(10)
O37 Ba7B O20 4_566 3_755 92.3(13)
O37 Ba7B O132 4_566 3_755 71.0(12)
O37 Ba7B O138 4_566 . 80.9(14)
O132 Ba7B Ba8 3_755 3_755 41.6(8)
O138 Ba7B Ba8 . 3_755 152.3(13)
O138 Ba7B O20 . 3_755 66.9(13)
O138 Ba7B O132 . 3_755 113.1(15)
O147 Ba7B Ba8 . 3_755 28.2(19)
O147 Ba7B O20 . 3_755 74(2)
O147 Ba7B O37 . 4_566 121(2)
O147 Ba7B O132 . 3_755 53(2)
O147 Ba7B O138 . . 136(2)
O47 Ba10 Ba4 . 4_566 143(2)
O47 Ba10 C2 . 2_654 82(7)
O126 Ba10 Ba4 4_566 4_566 46.3(11)
O126 Ba10 O47 4_566 . 166(2)
O126 Ba10 C2 4_566 2_654 86(7)
O127 Ba10 Ba4 4_566 4_566 46.5(17)
O127 Ba10 O47 4_566 . 103(2)
O127 Ba10 O126 4_566 4_566 90(2)
O127 Ba10 C2 4_566 2_654 171(6)
C2 Ba10 Ba4 2_654 4_566 131(6)

loop_
_geom_bond_atom_site_label_1
_geom_bond_atom_site_label_2
_geom_bond_site_symmetry_2
_geom_bond_distance
W1 Ba13 . 3.81(7)
W1 Co1 . 3.049(8)
W1 O1 . 1.619(5)
W1 O2 . 1.84(5)
W1 O3 . 1.91(3)
W1 O4 . 1.91(3)
W1 O5 . 1.86(6)
W1 O6 . 2.36(3)
W2 O8 . 1.85(3)
W2 O11 . 2.34(3)
W2 O38 . 1.99(4)
W2 O99 . 1.64(3)
W2 O100 . 1.94(4)
W2 O101 . 1.93(4)
W3 O9 . 1.70(3)
W3 O10 . 1.859(5)
W3 O12 . 1.66(3)
W3 O13 . 1.89(3)
W3 O14 . 2.30(2)
W3 O100 . 1.83(3)
W4 O7 . 1.862(5)
W4 O15 . 1.70(4)
W4 O16 . 1.623(5)
W4 O17 . 1.860(5)
W4 O18 . 2.06(4)
W4 O19 . 2.37(3)
W5 O20 . 1.622(5)
W5 O21 . 1.86(3)
W5 O22 . 1.88(3)
W5 O23 . 1.95(4)
W5 O24 . 2.39(3)
W5 O114 . 1.81(4)
W5 Ba7 3_755 3.936(12)
W6 O25 . 1.82(4)
W6 O26 . 1.623(5)
W6 O27 . 1.94(3)
W6 O28 . 2.01(4)
W6 O29 . 2.35(4)
W6 O115 . 1.97(4)
W7 O8 . 2.02(3)
W7 O11 . 2.55(3)
W7 O30 . 1.617(5)
W7 O31 . 1.99(5)
W7 O32 . 1.883(16)
W7 O116 . 1.92(4)
W8 Ba13 . 3.79(7)
W8 O4 . 1.89(3)
W8 O17 . 1.90(5)
W8 O19 . 2.41(2)
W8 O33 . 1.617(5)
W8 O34 . 1.94(3)
W8 O117 . 2.02(5)
W9 O9 . 2.11(3)
W9 O18 . 1.81(4)
W9 O19 . 2.30(3)
W9 O35 . 1.621(5)
W9 O101 . 1.87(3)
W9 O117 . 1.859(5)
W10 O7 . 1.862(5)
W10 O11 . 2.37(3)
W10 O36 . 1.77(3)
W10 O37 . 1.622(5)
W10 O38 . 1.94(4)
W10 O116 . 1.93(4)
W11 O39 . 1.63(5)
W11 O40 . 2.07(5)
W11 O41 . 1.86(3)
W11 O42 . 1.98(3)
W11 O43 . 2.30(3)
W11 O114 . 1.96(4)
W12 O21 . 1.92(3)
W12 O24 . 2.33(3)
W12 O27 . 1.92(4)
W12 O44 . 1.857(5)
W12 O45 . 1.622(5)
W12 O46 . 1.83(5)
W13 O13 . 1.99(3)
W13 O14 . 2.37(3)
W13 O32 . 1.864(15)
W13 O47 . 1.860(5)
W13 O48 . 1.87(3)
W13 O51 . 1.621(5)
W14 O5 . 1.73(6)
W14 O6 . 2.34(3)
W14 O31 . 1.80(5)
W14 O48 . 1.95(3)
W14 O49 . 1.622(5)
W14 O50 . 1.79(3)
W15 O23 . 1.87(4)
W15 O40 . 1.69(5)
W15 O52 . 1.623(5)
W15 O53 . 1.90(4)
W15 O54 . 1.87(3)
W15 O55 . 2.33(4)
W16 O3 . 1.89(3)
W16 O10 . 1.93(4)
W16 O14 . 2.34(2)
W16 O34 . 1.87(3)
W16 O47 . 1.72(4)
W16 O56 . 1.621(5)
W17 O58 . 1.621(5)
W17 O102 . 1.73(4)
W17 O103 . 1.82(3)
W17 O104 . 1.95(4)
W17 O105 . 1.88(4)
W17 O106 . 2.28(3)
W18 O22 . 1.91(4)
W18 O24 . 2.44(3)
W18 O46 . 1.98(5)
W18 O107 . 1.618(5)
W18 O108 . 1.85(4)
W18 O109 . 1.95(4)
W19 O104 . 1.92(4)
W19 O106 . 2.35(3)
W19 O110 . 1.621(5)
W19 O111 . 1.81(4)
W19 O112 . 1.87(3)
W19 O113 . 1.94(4)
W20 O59 . 1.67(4)
W20 O60 . 1.79(4)
W20 O61 . 1.81(3)
W20 O102 . 2.04(4)
W20 O106 . 2.44(3)
W20 O113 . 1.92(4)
W21 O42 . 1.93(3)
W21 O43 . 2.37(3)
W21 O62 . 1.619(5)
W21 O63 . 1.87(4)
W21 O64 . 1.95(6)
W21 O87 . 2.02(6)
W22 O61 . 1.98(3)
W22 O65 . 1.618(5)
W22 O66 . 1.83(4)
W22 O67 . 2.00(4)
W22 O68 . 1.864(5)
W22 O69 . 2.35(3)
W22 Ba14 . 3.87(7)
W23 Ba3 3_755 3.807(11)
W23 O70 . 1.619(5)
W23 O71 . 1.96(4)
W23 O72 . 1.95(4)
W23 O73 . 2.35(3)
W23 O84 . 1.78(3)
W23 O103 . 2.00(4)
W24 O28 . 1.84(4)
W24 O29 . 2.23(4)
W24 O57 . 1.76(4)
W24 O74 . 1.67(4)
W24 O98 . 1.622(5)
W24 O109 . 1.87(4)
W25 O72 . 1.84(4)
W25 O73 . 2.28(3)
W25 O75 . 1.864(5)
W25 O76 . 1.620(5)
W25 O77 . 1.97(3)
W25 O112 . 1.89(3)
W26 O68 . 1.860(5)
W26 O69 . 2.34(3)
W26 O75 . 1.865(5)
W26 O78 . 1.621(5)
W26 O79 . 1.81(5)
W26 O111 . 1.97(4)
W27 O71 . 1.86(4)
W27 O73 . 2.32(3)
W27 O77 . 1.93(4)
W27 O80 . 1.60(3)
W27 O81 . 1.81(5)
W27 O82 . 1.79(5)
W28 O83 . 1.622(5)
W28 O84 . 1.96(3)
W28 O85 . 2.34(3)
W28 O92 . 1.91(4)
W28 O96 . 1.72(5)
W28 O105 . 1.89(4)
W29 O29 . 2.46(4)
W29 O74 . 2.09(4)
W29 O86 . 1.618(5)
W29 O87 . 1.95(5)
W29 O88 . 1.91(4)
W29 O115 . 1.93(4)
W30 O82 . 2.01(5)
W30 O85 . 2.31(3)
W30 O89 . 1.78(4)
W30 O90 . 1.623(5)
W30 O91 . 1.82(3)
W30 O92 . 1.92(4)
W30 Ba14 . 3.84(6)
W31 O53 . 1.84(4)
W31 O55 . 2.44(4)
W31 O57 . 2.00(4)
W31 O93 . 1.621(5)
W31 O94 . 1.87(3)
W31 O108 . 1.96(3)
W32 O67 . 1.82(4)
W32 O69 . 2.38(3)
W32 O79 . 1.98(5)
W32 O81 . 2.07(5)
W32 O91 . 2.01(3)
W32 O95 . 1.621(5)
W33 O54 . 1.97(3)
W33 O55 . 2.46(4)
W33 O64 . 1.81(6)
W33 O88 . 1.90(4)
W33 O94 . 1.99(3)
W33 O97 . 1.621(5)
Ba1 O9 . 2.92(3)
Ba1 O10 . 3.22(5)
Ba1 O34 . 3.13(3)
Ba1 O117 . 3.14(6)
Ba1 O130 . 2.89(6)
Ba1 O142 . 3.20(5)
Ba2 O30 . 3.02(3)
Ba2 O83 4_566 2.99(3)
Ba2 O93 3_755 2.87(4)
Ba2 O128 . 1.68(3)
Ba2 O129 . 2.60(4)
Ba2 O133 . 2.78(5)
Ba2 O148 3_755 3.01(5)
Ba3 O45 . 2.80(2)
Ba3 O70 3_755 3.24(4)
Ba3 O72 3_755 2.81(4)
Ba3 Ba7 3_755 3.893(18)
Ba4 O35 . 3.04(4)
Ba4 O59 . 3.04(4)
Ba4 O117 . 2.85(6)
Ba4 O126 . 2.98(3)
Ba4 O127 . 2.99(6)
Ba5 O52 . 3.09(3)
Ba5 O53 . 2.91(4)
Ba5 O120 . 2.50(5)
Ba5 O121 . 2.67(5)
Ba5 O122 . 2.90(6)
Ba5 O125 . 3.00(6)
Ba5 O144 . 2.87(4)
Ba5 O148 . 2.60(5)
Ba8 O39 . 2.73(5)
Ba8 O80 . 2.80(3)
Ba8 O98 4 2.78(2)
Ba8 O132 . 2.92(4)
Ba8 O136 . 2.95(4)
Ba8 O141 . 2.86(7)
Ba8 O145 . 2.70(6)
Ba8 O147 3_755 2.86(6)
Ba8 O151 . 2.76(6)
Ba9 Ba13 3_654 3.01(7)
Ba9 O26 4 2.98(2)
Ba9 O33 3_654 2.87(3)
Ba9 O62 . 3.03(3)
Ba9 O118 . 2.91(4)
Ba9 O119 . 2.93(5)
Ba9 O146 . 2.01(4)
Ba9 O150 . 3.06(8)
Ba11 O12 . 2.89(3)
Ba11 O16 4_566 2.892(18)
Ba11 O110 . 2.94(2)
Ba11 O123 . 2.83(4)
Ba11 O124 . 2.79(4)
Ba11 O135 . 1.10(6)
Ba11 O142 . 2.73(5)
Ba11 O143 . 2.80(3)
Ba11 O149 . 2.80(6)
Ba12 O52 . 2.839(16)
Ba12 O58 2_744 2.88(3)
Ba12 O99 2_744 2.84(3)
Ba12 O107 4 2.842(16)
Ba12 O131 . 2.69(4)
Ba12 O134 . 2.82(5)
Ba12 O137 . 2.79(7)
Ba12 O144 . 2.96(4)
Ba13 O4 . 2.87(8)
Ba13 O118 3_654 3.32(8)
Co1 O2 . 1.87(5)
Co1 O6 . 2.00(3)
Co1 O15 . 1.94(4)
Co1 O36 . 1.87(3)
Co1 O50 . 1.89(3)
Co1 N5 4_565 1.91(2)
Co2 O25 . 1.83(4)
Co2 O41 . 1.81(4)
Co2 O43 . 2.00(3)
Co2 O44 . 1.79(2)
Co2 O63 . 1.87(4)
Co2 N1 . 1.93(2)
Co3 O60 . 1.88(4)
Co3 O66 . 1.77(4)
Co3 O85 . 1.98(3)
Co3 O89 . 1.97(5)
Co3 O96 . 1.89(6)
Co3 N6 3_654 1.95(2)
Co3 Ba14 . 3.77(7)
O6 B44 . 1.57(5)
O11 B44 . 1.34(5)
O14 B44 . 1.70(5)
O19 B44 . 1.46(5)
O20 Ba7 3_755 3.27(4)
O20 Ba7B 3_755 3.18(4)
O21 Ba7 3_755 2.94(3)
O24 B25 . 1.41(6)
O29 B25 . 1.55(6)
O37 Ba7A 4_565 3.158(19)
O37 Ba7B 4_565 2.64(3)
O43 B25 . 1.59(6)
O47 Ba10 . 3.22(8)
O55 B25 . 1.46(6)
O65 Ba14 3_654 2.79(7)
O66 Ba14 . 2.96(8)
O67 Ba14 . 3.23(8)
O69 B69 . 1.46(7)
O70 Ba6 2_754 2.926(19)
O73 B69 . 1.66(7)
O76 Ba7 . 2.93(2)
O76 Ba7A . 3.03(2)
O85 B69 . 1.68(7)
O89 Ba14 . 2.85(8)
O91 Ba14 . 3.04(7)
O97 Ba6 . 2.88(2)
O106 B69 . 1.44(7)
O126 Ba10 4_565 3.02(6)
O127 Ba10 4_565 2.73(8)
O132 Ba7B 3_755 3.32(5)
O138 Ba7 . 2.61(5)
O138 Ba7A . 2.49(5)
O138 Ba7B . 2.64(5)
O139 Ba7A . 2.40(4)
O140 Ba6 . 2.24(8)
O147 Ba7 . 2.86(6)
O147 Ba7A . 3.17(6)
O147 Ba7B . 1.91(6)
N1 C1 . 1.3900
N1 C5 . 1.3900
C1 H1 . 0.9500
C1 C2 . 1.3900
C2 H2 . 0.9500
C2 C3 . 1.3900
C3 C4 . 1.3900
C3 C6 . 1.43(3)
C4 H4 . 0.9500
C4 C5 . 1.3900
C5 H5 . 0.9500
N2 C6 . 1.3900
N2 C8 . 1.3900
C6 N3 . 1.3900
N3 C7 . 1.3900
C7 N4 . 1.3900
C7 C11 . 1.37(3)
N4 C8 . 1.3900
C8 C16 . 1.31(3)
N5 C9 . 1.3900
N5 C13 . 1.3900
C9 H9 . 0.9500
C9 C10 . 1.3900
C10 H10 . 0.9500
C10 C11 . 1.3900
C11 C12 . 1.3900
C12 H12 . 0.9500
C12 C13 . 1.3900
C13 H13 . 0.9500
N6 C14 . 1.3900
N6 C18 . 1.3900
C14 H14 . 0.9500
C14 C15 . 1.3900
C15 H15 . 0.9500
C15 C16 . 1.3900
C16 C17 . 1.3900
C17 H17 . 0.9500
C17 C18 . 1.3900
C18 H18 . 0.9500
Ba14 O201 3_654 2.90(8)

loop_
_geom_hbond_atom_site_label_D
_geom_hbond_atom_site_label_H
_geom_hbond_atom_site_label_A
_geom_hbond_site_symmetry_A
_geom_hbond_distance_DH
_geom_hbond_distance_HA
_geom_hbond_distance_DA
_geom_hbond_angle_DHA
_geom_hbond_publ_flag
C2 H2 O95 . 0.95 2.39 3.05(5) 126.8 yes
C4 H4 O1 2_644 0.95 2.36 3.23(5) 152.2 yes
C10 H10 O49 2_644 0.95 3.06 3.46(4) 107.5 yes
C12 H12 O1 2_644 0.95 2.83 3.37(5) 117.0 yes
C15 H15 O49 2_644 0.95 2.75 3.61(4) 151.7 yes
C17 H17 O67 . 0.95 2.65 3.17(5) 114.8 yes

loop_
_twin_individual_id
_twin_individual_mass_fraction_refined
_twin_individual_twin_matrix_11
_twin_individual_twin_matrix_12
_twin_individual_twin_matrix_13
_twin_individual_twin_matrix_21
_twin_individual_twin_matrix_22
_twin_individual_twin_matrix_23
_twin_individual_twin_matrix_31
_twin_individual_twin_matrix_32
_twin_individual_twin_matrix_33
1 0.6180 1.0000 0.0000 0.0000 0.0000 1.0000 0.0000 0.0000 0.0000 1.0000
2 0.3820 0.9991 -0.0015 0.7733 -0.0013 -1.0006 -0.0017 0.0001 -0.0001 -1.0009

_cod_database_fobs_code 2021321
